data_4129725
loop_
_publ_author_name
'Ronson, Tanya K.'
'Roberts, Derrick A.'
'Black, Samuel P.'
'Nitschke, Jonathan R.'

_publ_section_title
;
 Stacking Interactions Drive Selective Self-Assembly and Self-Sorting of
 Pyrene-Based M(II)4L6 Architectures.
;
_journal_issue 45
_journal_name_full 'Journal of the American Chemical Society'
_journal_page_first 14502
_journal_page_last 14512
_journal_paper_doi 10.1021/jacs.5b09920
_journal_volume 137
_journal_year 2015
_chemical_formula_moiety 'C240 H156 Fe4 N24, 8(C2 F6 N O4 S2), 3(C6 H6), C2 H3 N'
_chemical_formula_sum 'C276 H177 F48 Fe4 N33 O32 S16'
_chemical_formula_weight 6115.86
_space_group_crystal_system monoclinic
_space_group_IT_number 14
_space_group_name_Hall '-P 2yn'
_space_group_name_H-M_alt 'P 1 21/n 1'
_atom_sites_solution_hydrogens geom
_audit_creation_method SHELXL-2013
_cell_angle_alpha 90
_cell_angle_beta 98.8510(10)
_cell_angle_gamma 90
_cell_formula_units_Z 4
_cell_length_a 21.7632(11)
_cell_length_b 29.6794(14)
_cell_length_c 45.408(2)
_cell_measurement_reflns_used 9880
_cell_measurement_temperature 180(2)
_cell_measurement_theta_max 94.819
_cell_measurement_theta_min 4.946
_cell_volume 28981(2)
_computing_cell_refinement 'Bruker SAINT'
_computing_data_collection 'Bruker APEX2'
_computing_data_reduction 'Bruker SAINT'
_computing_structure_refinement 'SHELXL-2013 (Sheldrick, 2013)'
_computing_structure_solution 'SUPERFLIP (Palatinus & Chapuis, 2007)'
_diffrn_ambient_temperature 180(2)
_diffrn_measured_fraction_theta_full 0.904
_diffrn_measured_fraction_theta_max 0.905
_diffrn_measurement_device_type 'Bruker APEX-II CCD'
_diffrn_measurement_method '\f and \w scans'
_diffrn_radiation_monochromator graphite
_diffrn_radiation_source 'sealed tube'
_diffrn_radiation_type CuK\a
_diffrn_radiation_wavelength 1.54178
_diffrn_reflns_av_R_equivalents 0.0505
_diffrn_reflns_av_unetI/netI 0.0674
_diffrn_reflns_Laue_measured_fraction_full 0.904
_diffrn_reflns_Laue_measured_fraction_max 0.905
_diffrn_reflns_limit_h_max 20
_diffrn_reflns_limit_h_min -20
_diffrn_reflns_limit_k_max 18
_diffrn_reflns_limit_k_min -28
_diffrn_reflns_limit_l_max 43
_diffrn_reflns_limit_l_min -43
_diffrn_reflns_number 77618
_diffrn_reflns_point_group_measured_fraction_full 0.904
_diffrn_reflns_point_group_measured_fraction_max 0.905
_diffrn_reflns_theta_full 47.325
_diffrn_reflns_theta_max 47.325
_diffrn_reflns_theta_min 2.469
_diffrn_standards_number 0
_exptl_absorpt_coefficient_mu 3.003
_exptl_absorpt_correction_T_max 0.7493
_exptl_absorpt_correction_T_min 0.4548
_exptl_absorpt_correction_type multi-scan
_exptl_absorpt_process_details SADABS
_exptl_crystal_colour purple
_exptl_crystal_density_diffrn 1.402
_exptl_crystal_description block
_exptl_crystal_F_000 12448
_exptl_crystal_size_max 0.246
_exptl_crystal_size_mid 0.131
_exptl_crystal_size_min 0.061
_refine_diff_density_max 1.119
_refine_diff_density_min -0.807
_refine_diff_density_rms 0.127
_refine_ls_extinction_method none
_refine_ls_goodness_of_fit_ref 1.574
_refine_ls_hydrogen_treatment constr
_refine_ls_matrix_type full
_refine_ls_number_parameters 3278
_refine_ls_number_reflns 23817
_refine_ls_number_restraints 5939
_refine_ls_restrained_S_all 1.581
_refine_ls_R_factor_all 0.1713
_refine_ls_R_factor_gt 0.1398
_refine_ls_shift/su_max 0.000
_refine_ls_shift/su_mean 0.000
_refine_ls_structure_factor_coef Fsqd
_refine_ls_weighting_details
;
 w=1/[\s^2^(Fo^2^)+(0.2000P)^2^]
 where P=(Fo^2^+2Fc^2^)/3
;
_refine_ls_weighting_scheme calc
_refine_ls_wR_factor_gt 0.3816
_refine_ls_wR_factor_ref 0.4010
_reflns_Friedel_coverage 0.000
_reflns_number_gt 16065
_reflns_number_total 23817
_reflns_threshold_expression 'I > 2\s(I)'
_cod_data_source_file ja5b09920_si_004.cif
_cod_data_source_block jn1424_sq_d
_cod_original_sg_symbol_H-M 'P 21/n'
_cod_database_code 4129725
_shelx_space_group_comment
;
The symmetry employed for this shelxl refinement is uniquely defined
by the following loop, which should always be used as a source of
symmetry information in preference to the above space-group names.
They are only intended as comments.
;
_shelx_estimated_absorpt_t_min 0.477
_shelx_estimated_absorpt_t_max 0.813
_shelxl_version_number 2013-2

loop_
_space_group_symop_operation_xyz
'x, y, z'
'-x+1/2, y+1/2, -z+1/2'
'-x, -y, -z'
'x-1/2, -y-1/2, z-1/2'

loop_
_atom_site_label
_atom_site_type_symbol
_atom_site_fract_x
_atom_site_fract_y
_atom_site_fract_z
_atom_site_U_iso_or_equiv
_atom_site_adp_type
_atom_site_occupancy
_atom_site_site_symmetry_order
_atom_site_calc_flag
_atom_site_refinement_flags_posn
_atom_site_refinement_flags_adp
_atom_site_refinement_flags_occupancy
_atom_site_disorder_assembly
_atom_site_disorder_group
Fe1 Fe 0.25116(9) 0.68164(7) 0.18514(5) 0.0590(7) Uani 1 1 d . . . . .
Fe2 Fe 0.79490(9) 0.91606(7) 0.01471(4) 0.0450(7) Uani 1 1 d . . . . .
Fe3 Fe 0.91948(9) 0.38868(7) 0.12371(4) 0.0427(6) Uani 1 1 d . . . . .
Fe4 Fe 0.97431(9) 0.78213(8) 0.37223(4) 0.0546(7) Uani 1 1 d . . . . .
N1 N 0.1944(5) 0.6385(4) 0.1623(3) 0.072(2) Uani 1 1 d D U . . .
N2 N 0.2874(4) 0.6821(3) 0.1481(2) 0.055(2) Uani 1 1 d D U . . .
N3 N 0.9265(4) 0.4484(3) 0.1436(2) 0.037(2) Uani 1 1 d D U . . .
N4 N 0.9452(4) 0.3696(3) 0.1649(2) 0.047(2) Uani 1 1 d D U . . .
C1 C 0.1455(6) 0.6188(5) 0.1717(3) 0.078(3) Uani 1 1 d D U . . .
H1 H 0.1348 0.6261 0.1907 0.094 Uiso 1 1 calc R U . . .
C2 C 0.1104(6) 0.5873(5) 0.1533(3) 0.084(3) Uani 1 1 d D U . . .
H2 H 0.0762 0.5726 0.1599 0.101 Uiso 1 1 calc R U . . .
C3 C 0.1252(6) 0.5777(5) 0.1259(3) 0.081(3) Uani 1 1 d D U . . .
H3 H 0.1019 0.5557 0.1137 0.097 Uiso 1 1 calc R U . . .
C4 C 0.1732(6) 0.5992(5) 0.1159(3) 0.075(3) Uani 1 1 d D U . . .
H4 H 0.1833 0.5931 0.0966 0.090 Uiso 1 1 calc R U . . .
C5 C 0.2068(5) 0.6302(4) 0.1346(3) 0.068(2) Uani 1 1 d D U . . .
C6 C 0.2603(5) 0.6554(4) 0.1281(3) 0.060(2) Uani 1 1 d D U . . .
H6 H 0.2747 0.6522 0.1096 0.072 Uiso 1 1 calc R U . . .
C7 C 0.3388(5) 0.7070(4) 0.1409(3) 0.051(2) Uani 1 1 d D U . . .
C8 C 0.3319(5) 0.7534(4) 0.1366(3) 0.052(2) Uani 1 1 d D U . . .
H8 H 0.2941 0.7680 0.1389 0.062 Uiso 1 1 calc R U . . .
C9 C 0.3816(5) 0.7777(4) 0.1288(3) 0.051(2) Uani 1 1 d D U . . .
H9 H 0.3782 0.8096 0.1271 0.061 Uiso 1 1 calc R U . . .
C10 C 0.4360(5) 0.7569(4) 0.1234(3) 0.049(2) Uani 1 1 d D U . . .
H10 H 0.4676 0.7741 0.1164 0.058 Uiso 1 1 calc R U . . .
C11 C 0.4438(5) 0.7103(4) 0.1283(3) 0.047(2) Uani 1 1 d D U . . .
C12 C 0.3947(5) 0.6859(4) 0.1365(3) 0.048(2) Uani 1 1 d D U . . .
H12 H 0.3989 0.6543 0.1392 0.058 Uiso 1 1 calc R U . . .
C13 C 0.5013(4) 0.6881(3) 0.1227(3) 0.042(2) Uani 1 1 d D U . . .
C14 C 0.5562(4) 0.7112(4) 0.1248(2) 0.038(2) Uani 1 1 d D U . . .
H14 H 0.5558 0.7425 0.1291 0.045 Uiso 1 1 calc R U . . .
C15 C 0.6127(4) 0.6918(3) 0.1209(2) 0.0350(19) Uani 1 1 d D U . . .
C16 C 0.6142(4) 0.6441(3) 0.1162(2) 0.0353(19) Uani 1 1 d D U . . .
C17 C 0.5588(4) 0.6197(3) 0.1142(3) 0.0381(19) Uani 1 1 d D U . . .
C18 C 0.5036(5) 0.6414(3) 0.1171(3) 0.041(2) Uani 1 1 d D U . . .
H18 H 0.4663 0.6243 0.1154 0.050 Uiso 1 1 calc R U . . .
C19 C 0.6715(4) 0.6220(3) 0.1141(2) 0.0339(18) Uani 1 1 d D U . . .
C20 C 0.7268(4) 0.6469(3) 0.1161(2) 0.0331(19) Uani 1 1 d D U . . .
C21 C 0.7825(5) 0.6249(3) 0.1157(2) 0.033(2) Uani 1 1 d D U . . .
H21 H 0.8195 0.6421 0.1165 0.039 Uiso 1 1 calc R U . . .
C22 C 0.7862(4) 0.5776(3) 0.1141(2) 0.0333(19) Uani 1 1 d D U . . .
C23 C 0.7302(4) 0.5538(4) 0.1111(2) 0.035(2) Uani 1 1 d D U . . .
H23 H 0.7314 0.5220 0.1092 0.042 Uiso 1 1 calc R U . . .
C24 C 0.6724(4) 0.5745(3) 0.1107(2) 0.0334(19) Uani 1 1 d D U . . .
C25 C 0.6698(4) 0.7159(4) 0.1212(2) 0.036(2) Uani 1 1 d D U . . .
H25 H 0.6695 0.7478 0.1228 0.043 Uiso 1 1 calc R U . . .
C26 C 0.7231(5) 0.6953(3) 0.1191(2) 0.034(2) Uani 1 1 d D U . . .
H26 H 0.7598 0.7128 0.1197 0.040 Uiso 1 1 calc R U . . .
C27 C 0.5615(5) 0.5712(3) 0.1101(2) 0.039(2) Uani 1 1 d D U . . .
H27 H 0.5245 0.5538 0.1089 0.046 Uiso 1 1 calc R U . . .
C28 C 0.6154(4) 0.5507(4) 0.1079(2) 0.035(2) Uani 1 1 d D U . . .
H28 H 0.6155 0.5191 0.1044 0.042 Uiso 1 1 calc R U . . .
C29 C 0.8457(4) 0.5554(3) 0.1147(2) 0.0333(19) Uani 1 1 d D U . . .
C30 C 0.8953(4) 0.5754(4) 0.1036(2) 0.038(2) Uani 1 1 d D U . . .
H30 H 0.8896 0.6041 0.0943 0.046 Uiso 1 1 calc R U . . .
C31 C 0.9528(5) 0.5547(4) 0.1058(3) 0.040(2) Uani 1 1 d D U . . .
H31 H 0.9857 0.5697 0.0983 0.047 Uiso 1 1 calc R U . . .
C32 C 0.9632(5) 0.5132(4) 0.1184(2) 0.039(2) Uani 1 1 d D U . . .
H32 H 1.0025 0.4988 0.1193 0.047 Uiso 1 1 calc R U . . .
C33 C 0.9149(4) 0.4927(3) 0.1297(2) 0.0365(19) Uani 1 1 d D U . . .
C34 C 0.8568(4) 0.5117(3) 0.1276(2) 0.035(2) Uani 1 1 d D U . . .
H34 H 0.8242 0.4959 0.1348 0.041 Uiso 1 1 calc R U . . .
C35 C 0.9523(5) 0.4477(4) 0.1711(2) 0.039(2) Uani 1 1 d D U . . .
H35 H 0.9639 0.4745 0.1819 0.047 Uiso 1 1 calc R U . . .
C36 C 0.9623(5) 0.4043(4) 0.1843(2) 0.045(2) Uani 1 1 d D U . . .
C37 C 0.9836(6) 0.3967(4) 0.2147(2) 0.052(2) Uani 1 1 d D U . . .
H37 H 0.9953 0.4212 0.2278 0.062 Uiso 1 1 calc R U . . .
C38 C 0.9871(6) 0.3530(4) 0.2253(3) 0.057(3) Uani 1 1 d D U . . .
H38 H 1.0023 0.3470 0.2456 0.069 Uiso 1 1 calc R U . . .
C39 C 0.9683(6) 0.3186(4) 0.2059(3) 0.060(3) Uani 1 1 d D U . . .
H39 H 0.9687 0.2887 0.2133 0.072 Uiso 1 1 calc R U . . .
C40 C 0.9486(6) 0.3266(4) 0.1756(3) 0.055(2) Uani 1 1 d D U . . .
H40 H 0.9376 0.3021 0.1624 0.067 Uiso 1 1 calc R U . . .
N5 N 0.2143(5) 0.6740(4) 0.2221(3) 0.070(2) Uani 1 1 d D U . . .
N6 N 0.3002(4) 0.6287(3) 0.2026(2) 0.055(2) Uani 1 1 d D U . . .
N7 N 0.9629(4) 0.7758(3) 0.3286(2) 0.041(2) Uani 1 1 d D U . . .
N8 N 0.9790(5) 0.8476(3) 0.3604(2) 0.064(2) Uani 1 1 d D U . . .
C101 C 0.1724(6) 0.7004(5) 0.2324(3) 0.076(3) Uani 1 1 d D U . . .
H101 H 0.1539 0.7241 0.2201 0.092 Uiso 1 1 calc R U . . .
C102 C 0.1551(6) 0.6945(5) 0.2602(3) 0.081(3) Uani 1 1 d D U . . .
H102 H 0.1269 0.7148 0.2671 0.097 Uiso 1 1 calc R U . . .
C103 C 0.1795(6) 0.6587(5) 0.2777(3) 0.081(3) Uani 1 1 d D U . . .
H103 H 0.1670 0.6530 0.2965 0.097 Uiso 1 1 calc R U . . .
C104 C 0.2212(6) 0.6323(5) 0.2672(3) 0.075(3) Uani 1 1 d D U . . .
H104 H 0.2388 0.6078 0.2790 0.090 Uiso 1 1 calc R U . . .
C105 C 0.2395(6) 0.6394(4) 0.2400(3) 0.069(2) Uani 1 1 d D U . . .
C106 C 0.2862(5) 0.6149(4) 0.2273(3) 0.063(2) Uani 1 1 d D U . . .
H106 H 0.3060 0.5893 0.2371 0.075 Uiso 1 1 calc R U . . .
C107 C 0.3495(5) 0.6075(4) 0.1903(3) 0.053(2) Uani 1 1 d D U . . .
C108 C 0.3360(5) 0.5771(4) 0.1671(3) 0.056(2) Uani 1 1 d D U . . .
H108 H 0.2941 0.5710 0.1587 0.067 Uiso 1 1 calc R U . . .
C109 C 0.3852(5) 0.5556(4) 0.1564(3) 0.056(3) Uani 1 1 d D U . . .
H109 H 0.3768 0.5369 0.1392 0.067 Uiso 1 1 calc R U . . .
C110 C 0.4445(5) 0.5611(4) 0.1700(3) 0.052(2) Uani 1 1 d D U . . .
H110 H 0.4766 0.5440 0.1634 0.063 Uiso 1 1 calc R U . . .
C111 C 0.4597(4) 0.5914(4) 0.1937(3) 0.048(2) Uani 1 1 d D U . . .
C112 C 0.4111(4) 0.6144(4) 0.2039(3) 0.049(2) Uani 1 1 d D U . . .
H112 H 0.4199 0.6349 0.2200 0.058 Uiso 1 1 calc R U . . .
C113 C 0.5251(4) 0.5994(4) 0.2077(2) 0.044(2) Uani 1 1 d D U . . .
C114 C 0.5742(4) 0.5929(4) 0.1924(2) 0.041(2) Uani 1 1 d D U . . .
H114 H 0.5657 0.5815 0.1727 0.050 Uiso 1 1 calc R U . . .
C115 C 0.6362(4) 0.6022(4) 0.2046(2) 0.038(2) Uani 1 1 d D U . . .
C116 C 0.6474(4) 0.6190(4) 0.2346(2) 0.0356(19) Uani 1 1 d D U . . .
C117 C 0.5983(4) 0.6241(4) 0.2509(2) 0.040(2) Uani 1 1 d D U . . .
C118 C 0.5386(5) 0.6130(4) 0.2377(2) 0.042(2) Uani 1 1 d D U . . .
H118 H 0.5057 0.6145 0.2492 0.050 Uiso 1 1 calc R U . . .
C119 C 0.7098(4) 0.6326(4) 0.2466(2) 0.0357(19) Uani 1 1 d D U . . .
C120 C 0.7593(4) 0.6274(4) 0.2306(2) 0.035(2) Uani 1 1 d D U . . .
C121 C 0.8180(5) 0.6422(4) 0.2428(2) 0.033(2) Uani 1 1 d D U . . .
H121 H 0.8514 0.6391 0.2317 0.040 Uiso 1 1 calc R U . . .
C122 C 0.8293(4) 0.6618(4) 0.2712(2) 0.0329(19) Uani 1 1 d D U . . .
C123 C 0.7799(4) 0.6658(4) 0.2873(2) 0.036(2) Uani 1 1 d D U . . .
H123 H 0.7868 0.6798 0.3064 0.043 Uiso 1 1 calc R U . . .
C124 C 0.7204(4) 0.6498(4) 0.2762(2) 0.037(2) Uani 1 1 d D U . . .
C125 C 0.6875(4) 0.5967(4) 0.1889(2) 0.038(2) Uani 1 1 d D U . . .
H125 H 0.6804 0.5854 0.1691 0.046 Uiso 1 1 calc R U . . .
C126 C 0.7458(5) 0.6071(4) 0.2015(2) 0.038(2) Uani 1 1 d D U . . .
H126 H 0.7792 0.6010 0.1908 0.046 Uiso 1 1 calc R U . . .
C127 C 0.6117(5) 0.6404(4) 0.2812(2) 0.043(2) Uani 1 1 d D U . . .
H127 H 0.5794 0.6419 0.2930 0.052 Uiso 1 1 calc R U . . .
C128 C 0.6698(5) 0.6535(4) 0.2929(2) 0.041(2) Uani 1 1 d D U . . .
H128 H 0.6773 0.6653 0.3125 0.050 Uiso 1 1 calc R U . . .
C129 C 0.8911(4) 0.6784(3) 0.2831(2) 0.0329(19) Uani 1 1 d D U . . .
C130 C 0.9448(4) 0.6557(4) 0.2786(2) 0.035(2) Uani 1 1 d D U . . .
H130 H 0.9418 0.6280 0.2679 0.042 Uiso 1 1 calc R U . . .
C131 C 1.0024(5) 0.6733(4) 0.2897(2) 0.035(2) Uani 1 1 d D U . . .
H131 H 1.0383 0.6572 0.2862 0.042 Uiso 1 1 calc R U . . .
C132 C 1.0105(5) 0.7128(4) 0.3055(2) 0.035(2) Uani 1 1 d D U . . .
H132 H 1.0507 0.7248 0.3121 0.042 Uiso 1 1 calc R U . . .
C133 C 0.9571(4) 0.7343(3) 0.3113(2) 0.0330(19) Uani 1 1 d D U . . .
C134 C 0.8987(4) 0.7180(3) 0.3007(2) 0.032(2) Uani 1 1 d D U . . .
H134 H 0.8631 0.7335 0.3052 0.039 Uiso 1 1 calc R U . . .
C135 C 0.9706(5) 0.8121(4) 0.3140(3) 0.049(2) Uani 1 1 d D U . . .
H135 H 0.9723 0.8116 0.2932 0.059 Uiso 1 1 calc R U . . .
C136 C 0.9763(6) 0.8531(4) 0.3307(3) 0.060(2) Uani 1 1 d D U . . .
C137 C 0.9773(6) 0.8968(4) 0.3184(3) 0.068(3) Uani 1 1 d D U . . .
H137 H 0.9761 0.9006 0.2975 0.082 Uiso 1 1 calc R U . . .
C138 C 0.9800(6) 0.9337(4) 0.3368(3) 0.073(3) Uani 1 1 d D U . . .
H138 H 0.9797 0.9633 0.3287 0.088 Uiso 1 1 calc R U . . .
C139 C 0.9830(6) 0.9273(5) 0.3669(3) 0.074(3) Uani 1 1 d D U . . .
H139 H 0.9848 0.9525 0.3799 0.089 Uiso 1 1 calc R U . . .
C140 C 0.9834(6) 0.8839(4) 0.3784(3) 0.071(3) Uani 1 1 d D U . . .
H140 H 0.9869 0.8798 0.3993 0.085 Uiso 1 1 calc R U . . .
N9 N 0.2010(4) 0.7354(3) 0.1711(2) 0.053(2) Uani 1 1 d D U . . .
N10 N 0.3050(4) 0.7283(3) 0.2064(2) 0.045(2) Uani 1 1 d D U . . .
N11 N 0.8260(4) 0.8624(3) 0.03911(19) 0.044(2) Uani 1 1 d D U . . .
N12 N 0.7961(5) 0.8719(4) -0.0178(2) 0.062(2) Uani 1 1 d D U . . .
C201 C 0.1492(6) 0.7368(4) 0.1507(3) 0.060(3) Uani 1 1 d D U . . .
H201 H 0.1320 0.7096 0.1421 0.072 Uiso 1 1 calc R U . . .
C202 C 0.1206(6) 0.7773(4) 0.1420(3) 0.061(3) Uani 1 1 d D U . . .
H202 H 0.0848 0.7779 0.1271 0.074 Uiso 1 1 calc R U . . .
C203 C 0.1443(6) 0.8164(4) 0.1550(3) 0.063(3) Uani 1 1 d D U . . .
H203 H 0.1250 0.8444 0.1491 0.075 Uiso 1 1 calc R U . . .
C204 C 0.1948(6) 0.8154(4) 0.1761(3) 0.061(3) Uani 1 1 d D U . . .
H204 H 0.2101 0.8425 0.1857 0.074 Uiso 1 1 calc R U . . .
C205 C 0.2246(5) 0.7748(4) 0.1840(3) 0.054(2) Uani 1 1 d D U . . .
C206 C 0.2827(5) 0.7685(4) 0.2030(3) 0.052(2) Uani 1 1 d D U . . .
H206 H 0.3045 0.7933 0.2128 0.062 Uiso 1 1 calc R U . . .
C207 C 0.3645(5) 0.7239(4) 0.2235(2) 0.045(2) Uani 1 1 d D U . . .
C208 C 0.3726(5) 0.7053(4) 0.2520(2) 0.047(2) Uani 1 1 d D U . . .
H208 H 0.3378 0.6954 0.2606 0.057 Uiso 1 1 calc R U . . .
C209 C 0.4322(5) 0.7015(4) 0.2679(3) 0.046(2) Uani 1 1 d D U . . .
H209 H 0.4381 0.6878 0.2871 0.056 Uiso 1 1 calc R U . . .
C210 C 0.4822(5) 0.7170(4) 0.2563(2) 0.044(2) Uani 1 1 d D U . . .
H210 H 0.5225 0.7136 0.2676 0.053 Uiso 1 1 calc R U . . .
C211 C 0.4764(5) 0.7377(4) 0.2285(2) 0.042(2) Uani 1 1 d D U . . .
C212 C 0.4166(4) 0.7393(4) 0.2119(3) 0.042(2) Uani 1 1 d D U . . .
H212 H 0.4113 0.7512 0.1923 0.051 Uiso 1 1 calc R U . . .
C213 C 0.5293(4) 0.7578(4) 0.2167(2) 0.042(2) Uani 1 1 d D U . . .
C214 C 0.5900(4) 0.7433(4) 0.2247(2) 0.040(2) Uani 1 1 d D U . . .
H214 H 0.5979 0.7208 0.2397 0.048 Uiso 1 1 calc R U . . .
C215 C 0.6404(4) 0.7597(4) 0.2123(2) 0.038(2) Uani 1 1 d D U . . .
C216 C 0.6263(4) 0.7914(4) 0.1876(2) 0.0366(19) Uani 1 1 d D U . . .
C217 C 0.5654(5) 0.8061(4) 0.1792(2) 0.039(2) Uani 1 1 d D U . . .
C218 C 0.5182(5) 0.7887(4) 0.1932(2) 0.041(2) Uani 1 1 d D U . . .
H218 H 0.4767 0.7982 0.1866 0.049 Uiso 1 1 calc R U . . .
C219 C 0.6751(4) 0.8064(4) 0.1724(2) 0.0357(19) Uani 1 1 d D U . . .
C220 C 0.7361(5) 0.7909(4) 0.1802(2) 0.039(2) Uani 1 1 d D U . . .
C221 C 0.7813(5) 0.8042(4) 0.1637(2) 0.040(2) Uani 1 1 d D U . . .
H221 H 0.8230 0.7947 0.1699 0.048 Uiso 1 1 calc R U . . .
C222 C 0.7678(4) 0.8311(4) 0.1382(2) 0.038(2) Uani 1 1 d D U . . .
C223 C 0.7064(4) 0.8462(4) 0.1307(2) 0.036(2) Uani 1 1 d D U . . .
H223 H 0.6961 0.8647 0.1135 0.043 Uiso 1 1 calc R U . . .
C224 C 0.6598(4) 0.8354(4) 0.1473(2) 0.0350(19) Uani 1 1 d D U . . .
C225 C 0.7030(4) 0.7456(4) 0.2201(2) 0.041(2) Uani 1 1 d D U . . .
H225 H 0.7131 0.7246 0.2358 0.049 Uiso 1 1 calc R U . . .
C226 C 0.7482(5) 0.7609(4) 0.2060(2) 0.042(2) Uani 1 1 d D U . . .
H226 H 0.7898 0.7520 0.2130 0.050 Uiso 1 1 calc R U . . .
C227 C 0.5517(5) 0.8377(4) 0.1549(2) 0.039(2) Uani 1 1 d D U . . .
H227 H 0.5105 0.8486 0.1493 0.046 Uiso 1 1 calc R U . . .
C228 C 0.5975(4) 0.8517(4) 0.1403(2) 0.038(2) Uani 1 1 d D U . . .
H228 H 0.5880 0.8732 0.1248 0.046 Uiso 1 1 calc R U . . .
C229 C 0.8148(4) 0.8450(4) 0.1204(2) 0.042(2) Uani 1 1 d D U . . .
C230 C 0.8773(5) 0.8521(4) 0.1323(3) 0.046(2) Uani 1 1 d D U . . .
H230 H 0.8903 0.8500 0.1532 0.055 Uiso 1 1 calc R U . . .
C231 C 0.9200(5) 0.8622(4) 0.1138(2) 0.049(2) Uani 1 1 d D U . . .
H231 H 0.9623 0.8662 0.1223 0.058 Uiso 1 1 calc R U . . .
C232 C 0.9036(5) 0.8667(4) 0.0838(2) 0.047(2) Uani 1 1 d D U . . .
H232 H 0.9339 0.8740 0.0716 0.056 Uiso 1 1 calc R U . . .
C233 C 0.8424(5) 0.8605(4) 0.0714(2) 0.044(2) Uani 1 1 d D U . . .
C234 C 0.7989(5) 0.8488(4) 0.0889(2) 0.041(2) Uani 1 1 d D U . . .
H234 H 0.7573 0.8432 0.0799 0.049 Uiso 1 1 calc R U . . .
C235 C 0.8375(6) 0.8285(4) 0.0236(2) 0.050(2) Uani 1 1 d D U . . .
H235 H 0.8571 0.8023 0.0328 0.060 Uiso 1 1 calc R U . . .
C236 C 0.8201(6) 0.8312(4) -0.0078(2) 0.061(2) Uani 1 1 d D U . . .
C237 C 0.8269(7) 0.7962(4) -0.0280(3) 0.072(3) Uani 1 1 d D U . . .
H237 H 0.8449 0.7684 -0.0209 0.087 Uiso 1 1 calc R U . . .
C238 C 0.8075(7) 0.8024(5) -0.0580(3) 0.080(3) Uani 1 1 d D U . . .
H238 H 0.8124 0.7790 -0.0717 0.096 Uiso 1 1 calc R U . . .
C239 C 0.7806(7) 0.8429(5) -0.0679(3) 0.078(3) Uani 1 1 d D U . . .
H239 H 0.7648 0.8473 -0.0883 0.093 Uiso 1 1 calc R U . . .
C240 C 0.7773(7) 0.8772(5) -0.0474(3) 0.069(3) Uani 1 1 d D U . . .
H240 H 0.7612 0.9056 -0.0545 0.083 Uiso 1 1 calc R U . . .
N13 N 0.7648(5) 0.9657(4) -0.0123(2) 0.066(2) Uani 1 1 d D U . . .
N14 N 0.7024(5) 0.9079(3) 0.0133(2) 0.048(2) Uani 1 1 d D U . . .
N15 N 0.9021(4) 0.4118(3) 0.0830(2) 0.049(2) Uani 1 1 d D U . . .
N16 N 1.0060(5) 0.3990(4) 0.1175(2) 0.059(2) Uani 1 1 d D U . . .
C301 C 0.8004(6) 0.9955(5) -0.0248(3) 0.075(3) Uani 1 1 d D U . . .
H301 H 0.8443 0.9958 -0.0192 0.091 Uiso 1 1 calc R U . . .
C302 C 0.7711(7) 1.0260(5) -0.0461(3) 0.081(3) Uani 1 1 d D U . . .
H302 H 0.7960 1.0453 -0.0561 0.097 Uiso 1 1 calc R U . . .
C303 C 0.7088(7) 1.0285(5) -0.0529(3) 0.083(3) Uani 1 1 d D U . . .
H303 H 0.6898 1.0499 -0.0670 0.099 Uiso 1 1 calc R U . . .
C304 C 0.6733(6) 1.0001(5) -0.0390(3) 0.077(3) Uani 1 1 d D U . . .
H304 H 0.6292 1.0021 -0.0428 0.092 Uiso 1 1 calc R U . . .
C305 C 0.7020(6) 0.9684(4) -0.0195(3) 0.067(2) Uani 1 1 d D U . . .
C306 C 0.6694(6) 0.9354(4) -0.0043(3) 0.057(2) Uani 1 1 d D U . . .
H306 H 0.6252 0.9342 -0.0072 0.069 Uiso 1 1 calc R U . . .
C307 C 0.6714(5) 0.8774(4) 0.0293(2) 0.045(2) Uani 1 1 d D U . . .
C308 C 0.6260(5) 0.8922(4) 0.0453(2) 0.050(2) Uani 1 1 d D U . . .
H308 H 0.6163 0.9234 0.0457 0.060 Uiso 1 1 calc R U . . .
C309 C 0.5946(5) 0.8620(4) 0.0608(3) 0.050(2) Uani 1 1 d D U . . .
H309 H 0.5650 0.8729 0.0723 0.060 Uiso 1 1 calc R U . . .
C310 C 0.6052(5) 0.8169(4) 0.0597(3) 0.048(2) Uani 1 1 d D U . . .
H310 H 0.5835 0.7968 0.0707 0.057 Uiso 1 1 calc R U . . .
C311 C 0.6484(5) 0.7997(3) 0.0422(2) 0.0421(19) Uani 1 1 d D U . . .
C312 C 0.6818(5) 0.8310(3) 0.0276(2) 0.043(2) Uani 1 1 d D U . . .
H312 H 0.7122 0.8204 0.0164 0.051 Uiso 1 1 calc R U . . .
C313 C 0.6641(5) 0.7511(3) 0.0411(2) 0.0382(19) Uani 1 1 d D U . . .
C314 C 0.7250(5) 0.7381(3) 0.0401(2) 0.039(2) Uani 1 1 d D U . . .
H314 H 0.7560 0.7607 0.0403 0.046 Uiso 1 1 calc R U . . .
C315 C 0.7424(4) 0.6925(3) 0.0388(3) 0.0400(19) Uani 1 1 d D U . . .
C316 C 0.6946(4) 0.6597(3) 0.0376(2) 0.0373(19) Uani 1 1 d D U . . .
C317 C 0.6328(4) 0.6726(3) 0.0395(2) 0.0352(19) Uani 1 1 d D U . . .
C318 C 0.6188(5) 0.7180(3) 0.0409(2) 0.035(2) Uani 1 1 d D U . . .
H318 H 0.5772 0.7268 0.0417 0.042 Uiso 1 1 calc R U . . .
C319 C 0.7113(4) 0.6131(3) 0.0369(2) 0.0389(19) Uani 1 1 d D U . . .
C320 C 0.7728(5) 0.6003(3) 0.0361(3) 0.040(2) Uani 1 1 d D U . . .
C321 C 0.7874(5) 0.5553(3) 0.0365(2) 0.041(2) Uani 1 1 d D U . . .
H321 H 0.8289 0.5468 0.0349 0.050 Uiso 1 1 calc R U . . .
C322 C 0.7441(5) 0.5212(3) 0.0392(2) 0.042(2) Uani 1 1 d D U . . .
C323 C 0.6824(5) 0.5341(4) 0.0390(2) 0.042(2) Uani 1 1 d D U . . .
H323 H 0.6519 0.5115 0.0402 0.050 Uiso 1 1 calc R U . . .
C324 C 0.6641(4) 0.5794(3) 0.0371(2) 0.041(2) Uani 1 1 d D U . . .
C325 C 0.8051(5) 0.6792(4) 0.0374(3) 0.045(2) Uani 1 1 d D U . . .
H325 H 0.8363 0.7014 0.0366 0.054 Uiso 1 1 calc R U . . .
C326 C 0.8197(5) 0.6350(4) 0.0372(3) 0.044(2) Uani 1 1 d D U . . .
H326 H 0.8619 0.6264 0.0379 0.053 Uiso 1 1 calc R U . . .
C327 C 0.5871(5) 0.6374(4) 0.0396(2) 0.038(2) Uani 1 1 d D U . . .
H327 H 0.5454 0.6455 0.0409 0.046 Uiso 1 1 calc R U . . .
C328 C 0.6017(5) 0.5936(4) 0.0380(2) 0.041(2) Uani 1 1 d D U . . .
H328 H 0.5698 0.5716 0.0375 0.049 Uiso 1 1 calc R U . . .
C329 C 0.7630(5) 0.4743(3) 0.0437(2) 0.044(2) Uani 1 1 d D U . . .
C330 C 0.7273(6) 0.4380(4) 0.0326(3) 0.048(2) Uani 1 1 d D U . . .
H330 H 0.6872 0.4431 0.0216 0.057 Uiso 1 1 calc R U . . .
C331 C 0.7485(6) 0.3944(4) 0.0372(3) 0.050(2) Uani 1 1 d D U . . .
H331 H 0.7227 0.3704 0.0287 0.060 Uiso 1 1 calc R U . . .
C332 C 0.8052(5) 0.3843(4) 0.0535(2) 0.049(2) Uani 1 1 d D U . . .
H332 H 0.8188 0.3541 0.0568 0.059 Uiso 1 1 calc R U . . .
C333 C 0.8420(5) 0.4205(4) 0.0650(3) 0.048(2) Uani 1 1 d D U . . .
C334 C 0.8221(5) 0.4643(4) 0.0598(2) 0.044(2) Uani 1 1 d D U . . .
H334 H 0.8488 0.4884 0.0672 0.053 Uiso 1 1 calc R U . . .
C335 C 0.9511(5) 0.4237(4) 0.0718(3) 0.055(2) Uani 1 1 d D U . . .
H335 H 0.9482 0.4357 0.0523 0.066 Uiso 1 1 calc R U . . .
C336 C 1.0092(5) 0.4177(5) 0.0903(3) 0.059(2) Uani 1 1 d D U . . .
C337 C 1.0675(5) 0.4270(5) 0.0813(3) 0.067(3) Uani 1 1 d D U . . .
H337 H 1.0691 0.4391 0.0621 0.080 Uiso 1 1 calc R U . . .
C338 C 1.1216(6) 0.4184(5) 0.1003(3) 0.070(3) Uani 1 1 d D U . . .
H338 H 1.1611 0.4241 0.0946 0.084 Uiso 1 1 calc R U . . .
C339 C 1.1164(6) 0.4012(5) 0.1277(3) 0.069(3) Uani 1 1 d D U . . .
H339 H 1.1531 0.3951 0.1413 0.082 Uiso 1 1 calc R U . . .
C340 C 1.0591(5) 0.3924(5) 0.1363(3) 0.063(3) Uani 1 1 d D U . . .
H340 H 1.0574 0.3816 0.1559 0.076 Uiso 1 1 calc R U . . .
N17 N 0.8837(4) 0.9307(3) 0.0162(2) 0.055(2) Uani 1 1 d D U . . .
N18 N 0.8049(4) 0.9570(3) 0.0489(2) 0.045(2) Uani 1 1 d D U . . .
N19 N 0.8857(4) 0.7911(4) 0.3771(2) 0.056(2) Uani 1 1 d D U . . .
N20 N 0.9857(5) 0.7952(5) 0.4156(2) 0.082(3) Uani 1 1 d D U . . .
C401 C 0.9227(5) 0.9158(4) -0.0014(3) 0.060(3) Uani 1 1 d D U . . .
H401 H 0.9064 0.8967 -0.0175 0.072 Uiso 1 1 calc R U . . .
C402 C 0.9853(6) 0.9262(5) 0.0019(3) 0.066(3) Uani 1 1 d D U . . .
H402 H 1.0110 0.9153 -0.0117 0.079 Uiso 1 1 calc R U . . .
C403 C 1.0092(6) 0.9530(4) 0.0260(3) 0.066(3) Uani 1 1 d D U . . .
H403 H 1.0523 0.9600 0.0298 0.079 Uiso 1 1 calc R U . . .
C404 C 0.9698(5) 0.9692(4) 0.0441(3) 0.062(2) Uani 1 1 d D U . . .
H404 H 0.9850 0.9890 0.0600 0.074 Uiso 1 1 calc R U . . .
C405 C 0.9076(5) 0.9570(4) 0.0394(3) 0.053(2) Uani 1 1 d D U . . .
C406 C 0.8606(5) 0.9719(4) 0.0560(3) 0.050(2) Uani 1 1 d D U . . .
H406 H 0.8704 0.9926 0.0721 0.060 Uiso 1 1 calc R U . . .
C407 C 0.7608(5) 0.9722(4) 0.0663(2) 0.045(2) Uani 1 1 d D U . . .
C408 C 0.7140(5) 1.0023(4) 0.0550(3) 0.047(2) Uani 1 1 d D U . . .
H408 H 0.7099 1.0123 0.0349 0.057 Uiso 1 1 calc R U . . .
C409 C 0.6731(5) 1.0177(4) 0.0737(2) 0.051(2) Uani 1 1 d D U . . .
H409 H 0.6416 1.0387 0.0663 0.061 Uiso 1 1 calc R U . . .
C410 C 0.6777(5) 1.0028(4) 0.1024(2) 0.050(2) Uani 1 1 d D U . . .
H410 H 0.6476 1.0125 0.1142 0.060 Uiso 1 1 calc R U . . .
C411 C 0.7251(5) 0.9738(4) 0.1151(2) 0.048(2) Uani 1 1 d D U . . .
C412 C 0.7653(5) 0.9582(4) 0.0961(2) 0.046(2) Uani 1 1 d D U . . .
H412 H 0.7969 0.9374 0.1037 0.055 Uiso 1 1 calc R U . . .
C413 C 0.7320(5) 0.9565(4) 0.1459(2) 0.043(2) Uani 1 1 d D U . . .
C414 C 0.6807(5) 0.9498(4) 0.1597(2) 0.043(2) Uani 1 1 d D U . . .
H414 H 0.6415 0.9607 0.1503 0.052 Uiso 1 1 calc R U . . .
C415 C 0.6841(5) 0.9274(4) 0.1871(2) 0.042(2) Uani 1 1 d D U . . .
C416 C 0.7438(4) 0.9146(4) 0.2018(2) 0.042(2) Uani 1 1 d D U . . .
C417 C 0.7971(5) 0.9236(4) 0.1883(2) 0.044(2) Uani 1 1 d D U . . .
C418 C 0.7898(5) 0.9450(4) 0.1611(2) 0.045(2) Uani 1 1 d D U . . .
H418 H 0.8258 0.9521 0.1525 0.054 Uiso 1 1 calc R U . . .
C419 C 0.7490(4) 0.8903(4) 0.2292(2) 0.0410(19) Uani 1 1 d D U . . .
C420 C 0.6952(5) 0.8784(4) 0.2414(2) 0.040(2) Uani 1 1 d D U . . .
C421 C 0.7028(5) 0.8539(4) 0.2677(2) 0.040(2) Uani 1 1 d D U . . .
H421 H 0.6670 0.8467 0.2764 0.048 Uiso 1 1 calc R U . . .
C422 C 0.7609(5) 0.8394(4) 0.2818(2) 0.039(2) Uani 1 1 d D U . . .
C423 C 0.8136(5) 0.8513(4) 0.2696(2) 0.042(2) Uani 1 1 d D U . . .
H423 H 0.8535 0.8426 0.2794 0.050 Uiso 1 1 calc R U . . .
C424 C 0.8084(5) 0.8760(4) 0.2429(2) 0.045(2) Uani 1 1 d D U . . .
C425 C 0.6310(5) 0.9181(4) 0.2010(2) 0.042(2) Uani 1 1 d D U . . .
H425 H 0.5914 0.9292 0.1924 0.051 Uiso 1 1 calc R U . . .
C426 C 0.6363(5) 0.8940(4) 0.2258(2) 0.043(2) Uani 1 1 d D U . . .
H426 H 0.5996 0.8867 0.2337 0.051 Uiso 1 1 calc R U . . .
C427 C 0.8569(5) 0.9101(4) 0.2038(2) 0.051(2) Uani 1 1 d D U . . .
H427 H 0.8935 0.9174 0.1958 0.061 Uiso 1 1 calc R U . . .
C428 C 0.8613(5) 0.8874(4) 0.2296(2) 0.049(2) Uani 1 1 d D U . . .
H428 H 0.9013 0.8785 0.2393 0.059 Uiso 1 1 calc R U . . .
C429 C 0.7670(5) 0.8112(4) 0.3094(2) 0.041(2) Uani 1 1 d D U . . .
C430 C 0.7235(5) 0.7788(4) 0.3142(2) 0.040(2) Uani 1 1 d D U . . .
H430 H 0.6863 0.7759 0.3003 0.049 Uiso 1 1 calc R U . . .
C431 C 0.7331(5) 0.7506(4) 0.3386(2) 0.040(2) Uani 1 1 d D U . . .
H431 H 0.7026 0.7288 0.3415 0.048 Uiso 1 1 calc R U . . .
C432 C 0.7867(5) 0.7540(4) 0.3589(2) 0.041(2) Uani 1 1 d D U . . .
H432 H 0.7938 0.7340 0.3754 0.049 Uiso 1 1 calc R U . . .
C433 C 0.8304(5) 0.7866(4) 0.3552(2) 0.044(2) Uani 1 1 d D U . . .
C434 C 0.8206(5) 0.8149(4) 0.3309(2) 0.044(2) Uani 1 1 d D U . . .
H434 H 0.8507 0.8374 0.3286 0.053 Uiso 1 1 calc R U . . .
C435 C 0.8776(6) 0.8032(5) 0.4039(2) 0.065(3) Uani 1 1 d D U . . .
H435 H 0.8376 0.8102 0.4085 0.078 Uiso 1 1 calc R U . . .
C436 C 0.9320(6) 0.8056(6) 0.4260(3) 0.078(2) Uani 1 1 d D U . . .
C437 C 0.9306(6) 0.8168(6) 0.4559(3) 0.089(3) Uani 1 1 d D U . . .
H437 H 0.8925 0.8228 0.4630 0.107 Uiso 1 1 calc R U . . .
C438 C 0.9877(6) 0.8188(6) 0.4750(3) 0.098(3) Uani 1 1 d D U . . .
H438 H 0.9889 0.8229 0.4958 0.118 Uiso 1 1 calc R U . . .
C439 C 1.0426(7) 0.8148(6) 0.4630(3) 0.099(3) Uani 1 1 d D U . . .
H439 H 1.0810 0.8251 0.4738 0.118 Uiso 1 1 calc R U . . .
C440 C 1.0401(6) 0.7955(6) 0.4350(3) 0.092(3) Uani 1 1 d D U . . .
H440 H 1.0764 0.7824 0.4294 0.110 Uiso 1 1 calc R U . . .
N21 N 0.9188(5) 0.3262(3) 0.1078(2) 0.054(2) Uani 1 1 d D U . . .
N22 N 0.8323(4) 0.3730(3) 0.1259(2) 0.046(2) Uani 1 1 d D U . . .
N23 N 0.9761(4) 0.7159(3) 0.3803(2) 0.051(2) Uani 1 1 d D U . . .
N24 N 1.0637(4) 0.7703(4) 0.3728(2) 0.059(2) Uani 1 1 d D U . . .
C501 C 0.9659(6) 0.3046(4) 0.0976(3) 0.059(3) Uani 1 1 d D U . . .
H501 H 1.0048 0.3193 0.0980 0.071 Uiso 1 1 calc R U . . .
C502 C 0.9578(6) 0.2608(4) 0.0865(3) 0.063(3) Uani 1 1 d D U . . .
H502 H 0.9906 0.2458 0.0789 0.076 Uiso 1 1 calc R U . . .
C503 C 0.9012(6) 0.2397(4) 0.0867(3) 0.064(3) Uani 1 1 d D U . . .
H503 H 0.8952 0.2097 0.0795 0.077 Uiso 1 1 calc R U . . .
C504 C 0.8547(6) 0.2613(4) 0.0970(3) 0.059(2) Uani 1 1 d D U . . .
H504 H 0.8159 0.2467 0.0972 0.070 Uiso 1 1 calc R U . . .
C505 C 0.8635(5) 0.3053(4) 0.1073(3) 0.054(2) Uani 1 1 d D U . . .
C506 C 0.8167(5) 0.3326(4) 0.1181(3) 0.048(2) Uani 1 1 d D U . . .
H506 H 0.7764 0.3212 0.1193 0.058 Uiso 1 1 calc R U . . .
C507 C 0.7867(5) 0.4001(4) 0.1365(2) 0.041(2) Uani 1 1 d D U . . .
C508 C 0.7295(5) 0.4086(4) 0.1181(2) 0.045(2) Uani 1 1 d D U . . .
H508 H 0.7225 0.3969 0.0984 0.054 Uiso 1 1 calc R U . . .
C509 C 0.6838(5) 0.4336(4) 0.1283(2) 0.042(2) Uani 1 1 d D U . . .
H509 H 0.6448 0.4376 0.1160 0.050 Uiso 1 1 calc R U . . .
C510 C 0.6947(5) 0.4526(4) 0.1562(2) 0.044(2) Uani 1 1 d D U . . .
H510 H 0.6632 0.4706 0.1627 0.053 Uiso 1 1 calc R U . . .
C511 C 0.7508(5) 0.4461(4) 0.1753(2) 0.040(2) Uani 1 1 d D U . . .
C512 C 0.7957(5) 0.4192(4) 0.1647(2) 0.038(2) Uani 1 1 d D U . . .
H512 H 0.8339 0.4139 0.1774 0.045 Uiso 1 1 calc R U . . .
C513 C 0.7653(5) 0.4691(4) 0.2046(2) 0.041(2) Uani 1 1 d D U . . .
C514 C 0.7193(5) 0.4805(4) 0.2213(2) 0.041(2) Uani 1 1 d D U . . .
H514 H 0.6773 0.4729 0.2140 0.049 Uiso 1 1 calc R U . . .
C515 C 0.7334(4) 0.5030(4) 0.2489(2) 0.042(2) Uani 1 1 d D U . . .
C516 C 0.7971(4) 0.5128(4) 0.2598(2) 0.0413(19) Uani 1 1 d D U . . .
C517 C 0.8434(4) 0.5004(4) 0.2432(2) 0.043(2) Uani 1 1 d D U . . .
C518 C 0.8268(5) 0.4783(4) 0.2167(2) 0.041(2) Uani 1 1 d D U . . .
H518 H 0.8587 0.4687 0.2060 0.050 Uiso 1 1 calc R U . . .
C519 C 0.8139(4) 0.5370(4) 0.2872(2) 0.043(2) Uani 1 1 d D U . . .
C520 C 0.7676(5) 0.5498(4) 0.3043(2) 0.042(2) Uani 1 1 d D U . . .
C521 C 0.7837(5) 0.5755(4) 0.3294(2) 0.042(2) Uani 1 1 d D U . . .
H521 H 0.7522 0.5843 0.3406 0.050 Uiso 1 1 calc R U . . .
C522 C 0.8449(5) 0.5893(4) 0.3391(2) 0.045(2) Uani 1 1 d D U . . .
C523 C 0.8910(5) 0.5718(4) 0.3240(2) 0.045(2) Uani 1 1 d D U . . .
H523 H 0.9334 0.5773 0.3318 0.054 Uiso 1 1 calc R U . . .
C524 C 0.8768(5) 0.5465(4) 0.2978(2) 0.046(2) Uani 1 1 d D U . . .
C525 C 0.6879(5) 0.5168(4) 0.2666(2) 0.044(2) Uani 1 1 d D U . . .
H525 H 0.6454 0.5103 0.2599 0.052 Uiso 1 1 calc R U . . .
C526 C 0.7038(5) 0.5389(4) 0.2928(2) 0.043(2) Uani 1 1 d D U . . .
H526 H 0.6721 0.5475 0.3039 0.051 Uiso 1 1 calc R U . . .
C527 C 0.9076(5) 0.5100(4) 0.2548(2) 0.049(2) Uani 1 1 d D U . . .
H527 H 0.9394 0.5010 0.2439 0.059 Uiso 1 1 calc R U . . .
C528 C 0.9227(5) 0.5317(4) 0.2810(2) 0.047(2) Uani 1 1 d D U . . .
H528 H 0.9653 0.5373 0.2883 0.057 Uiso 1 1 calc R U . . .
C529 C 0.8601(5) 0.6223(4) 0.3633(2) 0.050(2) Uani 1 1 d D U . . .
C530 C 0.8308(6) 0.6265(4) 0.3887(2) 0.053(2) Uani 1 1 d D U . . .
H530 H 0.7974 0.6069 0.3909 0.064 Uiso 1 1 calc R U . . .
C531 C 0.8490(6) 0.6579(4) 0.4101(3) 0.054(2) Uani 1 1 d D U . . .
H531 H 0.8293 0.6584 0.4274 0.065 Uiso 1 1 calc R U . . .
C532 C 0.8944(5) 0.6887(4) 0.4077(2) 0.054(2) Uani 1 1 d D U . . .
H532 H 0.9053 0.7111 0.4226 0.065 Uiso 1 1 calc R U . . .
C533 C 0.9240(5) 0.6862(4) 0.3830(2) 0.052(2) Uani 1 1 d D U . . .
C534 C 0.9097(5) 0.6530(4) 0.3618(2) 0.053(2) Uani 1 1 d D U . . .
H534 H 0.9333 0.6506 0.3460 0.064 Uiso 1 1 calc R U . . .
C535 C 1.0284(5) 0.6974(4) 0.3797(3) 0.054(2) Uani 1 1 d D U . . .
H535 H 1.0337 0.6658 0.3820 0.065 Uiso 1 1 calc R U . . .
C536 C 1.0792(5) 0.7260(4) 0.3754(3) 0.059(2) Uani 1 1 d D U . . .
C537 C 1.1403(5) 0.7115(5) 0.3742(3) 0.064(3) Uani 1 1 d D U . . .
H537 H 1.1509 0.6805 0.3762 0.077 Uiso 1 1 calc R U . . .
C538 C 1.1847(6) 0.7430(5) 0.3701(3) 0.067(3) Uani 1 1 d D U . . .
H538 H 1.2264 0.7340 0.3698 0.080 Uiso 1 1 calc R U . . .
C539 C 1.1682(5) 0.7877(5) 0.3665(3) 0.066(3) Uani 1 1 d D U . . .
H539 H 1.1984 0.8096 0.3634 0.079 Uiso 1 1 calc R U . . .
C540 C 1.1068(5) 0.8003(5) 0.3672(3) 0.062(3) Uani 1 1 d D U . . .
H540 H 1.0950 0.8309 0.3638 0.075 Uiso 1 1 calc R U . . .
C600 C -0.0031(9) 0.5744(5) 0.2153(4) 0.069(5) Uiso 0.5 1 d G U P A 1
H600 H 0.0073 0.5458 0.2242 0.083 Uiso 0.5 1 calc R U P A 1
C601 C -0.0566(9) 0.5792(5) 0.1945(4) 0.067(5) Uiso 0.5 1 d G U P A 1
H601 H -0.0829 0.5540 0.1892 0.081 Uiso 0.5 1 calc R U P A 1
C602 C -0.0717(8) 0.6210(7) 0.1815(4) 0.068(5) Uiso 0.5 1 d G U P A 1
H602 H -0.1083 0.6243 0.1673 0.081 Uiso 0.5 1 calc R U P A 1
C603 C -0.0333(9) 0.6578(5) 0.1893(4) 0.072(5) Uiso 0.5 1 d G U P A 1
H603 H -0.0437 0.6864 0.1804 0.087 Uiso 0.5 1 calc R U P A 1
C604 C 0.0202(9) 0.6530(6) 0.2101(4) 0.069(5) Uiso 0.5 1 d G U P A 1
H604 H 0.0465 0.6782 0.2154 0.083 Uiso 0.5 1 calc R U P A 1
C605 C 0.0354(8) 0.6113(7) 0.2231(4) 0.065(5) Uiso 0.5 1 d G U P A 1
H605 H 0.0720 0.6079 0.2373 0.078 Uiso 0.5 1 calc R U P A 1
C606 C 0.1736(6) 0.6799(6) 0.0589(4) 0.156(6) Uiso 1 1 d G U . . .
H606 H 0.1311 0.6749 0.0604 0.188 Uiso 1 1 calc R U . . .
C607 C 0.2076(9) 0.6466(5) 0.0470(3) 0.160(6) Uiso 1 1 d G U . . .
H607 H 0.1884 0.6189 0.0405 0.192 Uiso 1 1 calc R U . . .
C608 C 0.2698(8) 0.6539(5) 0.0448(3) 0.166(6) Uiso 1 1 d G U . . .
H608 H 0.2931 0.6312 0.0367 0.200 Uiso 1 1 calc R U . . .
C609 C 0.2980(6) 0.6945(7) 0.0544(4) 0.166(6) Uiso 1 1 d G U . . .
H609 H 0.3405 0.6995 0.0529 0.199 Uiso 1 1 calc R U . . .
C610 C 0.2640(9) 0.7277(5) 0.0662(3) 0.163(6) Uiso 1 1 d G U . . .
H610 H 0.2833 0.7555 0.0728 0.195 Uiso 1 1 calc R U . . .
C611 C 0.2018(8) 0.7204(5) 0.0684(3) 0.158(6) Uiso 1 1 d G U . . .
H611 H 0.1785 0.7432 0.0765 0.189 Uiso 1 1 calc R U . . .
C612 C 0.6463(11) 1.1485(8) -0.0162(6) 0.127(7) Uiso 0.5 1 d G U P B 1
H612 H 0.6729 1.1249 -0.0079 0.152 Uiso 0.5 1 calc R U P B 1
C613 C 0.6401(12) 1.1873(10) 0.0002(5) 0.123(7) Uiso 0.5 1 d G U P B 1
H613 H 0.6625 1.1903 0.0198 0.148 Uiso 0.5 1 calc R U P B 1
C614 C 0.6011(13) 1.2218(8) -0.0120(6) 0.120(7) Uiso 0.5 1 d G U P B 1
H614 H 0.5969 1.2484 -0.0008 0.144 Uiso 0.5 1 calc R U P B 1
C615 C 0.5683(11) 1.2175(8) -0.0407(6) 0.120(7) Uiso 0.5 1 d G U P B 1
H615 H 0.5416 1.2411 -0.0490 0.144 Uiso 0.5 1 calc R U P B 1
C616 C 0.5744(12) 1.1787(10) -0.0571(5) 0.119(7) Uiso 0.5 1 d G U P B 1
H616 H 0.5520 1.1757 -0.0767 0.143 Uiso 0.5 1 calc R U P B 1
C617 C 0.6134(13) 1.1442(8) -0.0449(6) 0.129(7) Uiso 0.5 1 d G U P B 1
H617 H 0.6176 1.1176 -0.0561 0.155 Uiso 0.5 1 calc R U P B 1
C618 C 0.7715(8) 1.1349(6) -0.0920(4) 0.174(6) Uiso 1 1 d G U . . .
H618 H 0.7354 1.1510 -0.0887 0.209 Uiso 1 1 calc R U . . .
C619 C 0.7668(7) 1.1004(7) -0.1128(4) 0.179(6) Uiso 1 1 d G U . . .
H619 H 0.7275 1.0928 -0.1239 0.214 Uiso 1 1 calc R U . . .
C620 C 0.8197(10) 1.0769(5) -0.1175(4) 0.183(6) Uiso 1 1 d G U . . .
H620 H 0.8165 1.0533 -0.1318 0.220 Uiso 1 1 calc R U . . .
C621 C 0.8772(8) 1.0879(6) -0.1013(4) 0.182(6) Uiso 1 1 d G U . . .
H621 H 0.9134 1.0718 -0.1046 0.218 Uiso 1 1 calc R U . . .
C622 C 0.8819(7) 1.1225(7) -0.0805(4) 0.176(6) Uiso 1 1 d G U . . .
H622 H 0.9212 1.1300 -0.0694 0.211 Uiso 1 1 calc R U . . .
C623 C 0.8290(10) 1.1460(5) -0.0758(3) 0.179(6) Uiso 1 1 d G U . . .
H623 H 0.8322 1.1696 -0.0615 0.215 Uiso 1 1 calc R U . . .
S1 S 0.7460(3) 0.49840(19) -0.08143(11) 0.1064(17) Uani 1 1 d D U . . .
S2 S 0.6618(3) 0.5639(2) -0.10695(13) 0.123(2) Uani 1 1 d D U . . .
N200 N 0.7288(6) 0.5510(4) -0.0894(4) 0.154(7) Uani 1 1 d D . . . .
O1 O 0.8093(5) 0.4941(4) -0.0872(3) 0.128(4) Uani 1 1 d D U . . .
O2 O 0.7035(5) 0.4625(4) -0.0889(3) 0.118(4) Uani 1 1 d D U . . .
O3 O 0.6161(6) 0.5283(4) -0.1094(3) 0.140(5) Uani 1 1 d D U . . .
O4 O 0.6424(6) 0.6062(4) -0.0984(3) 0.148(5) Uani 1 1 d D U . . .
F1A F 0.6969(6) 0.5135(5) -0.0333(3) 0.175(5) Uani 1 1 d D U . . .
F2A F 0.7940(8) 0.5359(6) -0.0322(4) 0.218(7) Uani 1 1 d D U . . .
F3A F 0.7753(7) 0.4647(6) -0.0294(3) 0.203(6) Uani 1 1 d D U . . .
F4A F 0.7036(6) 0.5323(4) -0.1547(3) 0.163(5) Uani 1 1 d D U . . .
F5A F 0.7206(6) 0.6021(5) -0.1453(3) 0.186(6) Uani 1 1 d D U . . .
F6A F 0.6281(6) 0.5816(5) -0.1624(3) 0.178(5) Uani 1 1 d D U . . .
C1A C 0.7528(9) 0.5028(7) -0.0409(2) 0.152(9) Uani 1 1 d D U . . .
C2A C 0.6783(9) 0.5700(6) -0.1450(3) 0.124(7) Uani 1 1 d D U . . .
S3 S -0.0028(3) 0.70520(18) 0.08228(12) 0.1029(16) Uani 1 1 d D U . . .
S4 S -0.0080(3) 0.7721(2) 0.03798(14) 0.125(2) Uani 1 1 d D U . . .
N201 N 0.0207(7) 0.7511(4) 0.0693(3) 0.131(6) Uani 1 1 d D U . . .
O5 O -0.0381(5) 0.6730(4) 0.0640(3) 0.118(4) Uani 1 1 d D U . . .
O6 O 0.0484(6) 0.6887(4) 0.1038(3) 0.135(5) Uani 1 1 d D U . . .
O7 O -0.0040(7) 0.8203(4) 0.0382(3) 0.149(5) Uani 1 1 d D U . . .
O8 O -0.0667(5) 0.7518(5) 0.0244(3) 0.136(4) Uani 1 1 d D U . . .
F1B F -0.0829(6) 0.6943(5) 0.1185(3) 0.159(5) Uani 1 1 d D U . . .
F2B F -0.1029(6) 0.7484(4) 0.0885(3) 0.127(4) Uani 1 1 d D U . . .
F3B F -0.0325(6) 0.7557(4) 0.1255(3) 0.141(4) Uani 1 1 d D U . . .
F4B F 0.0526(7) 0.7116(5) 0.0116(3) 0.188(6) Uani 1 1 d D U . . .
F5B F 0.0996(6) 0.7741(6) 0.0225(3) 0.188(6) Uani 1 1 d D U . . .
F6B F 0.0246(7) 0.7731(6) -0.0138(3) 0.193(6) Uani 1 1 d D U . . .
C3A C -0.0590(7) 0.7259(6) 0.1054(4) 0.114(8) Uani 1 1 d D . . . .
C4A C 0.0450(8) 0.7555(7) 0.0123(4) 0.146(9) Uani 1 1 d D U . . .
S5 S 0.8045(4) 1.1192(3) 0.04718(17) 0.114(2) Uani 0.707(4) 1 d D U P C 1
S6 S 0.9054(4) 1.0931(3) 0.08876(16) 0.112(2) Uani 0.707(4) 1 d D U P C 1
N102 N 0.8452(7) 1.0792(5) 0.0649(4) 0.119(3) Uiso 0.707(4) 1 d D U P C 1
O9 O 0.8088(9) 1.1631(5) 0.0605(4) 0.119(6) Uiso 0.707(4) 1 d D U P C 1
O10 O 0.7429(6) 1.1003(6) 0.0386(4) 0.131(6) Uiso 0.707(4) 1 d D U P C 1
O11 O 0.9378(8) 1.1345(5) 0.0858(4) 0.121(5) Uiso 0.707(4) 1 d D U P C 1
O12 O 0.9420(8) 1.0523(5) 0.0923(4) 0.132(6) Uiso 0.707(4) 1 d D U P C 1
F1C F 0.8942(8) 1.1440(6) 0.0196(4) 0.158(5) Uiso 0.707(4) 1 d D U P C 1
F2C F 0.8014(9) 1.1440(7) -0.0078(4) 0.163(7) Uiso 0.707(4) 1 d D U P C 1
F3C F 0.8507(9) 1.0840(7) 0.0023(5) 0.192(7) Uiso 0.707(4) 1 d D U P C 1
F4C F 0.8366(7) 1.1320(5) 0.1233(3) 0.116(4) Uiso 0.707(4) 1 d D U P C 1
F5C F 0.9219(8) 1.1021(6) 0.1460(4) 0.145(5) Uiso 0.707(4) 1 d D U P C 1
F6C F 0.8461(8) 1.0577(6) 0.1289(4) 0.144(5) Uiso 0.707(4) 1 d D U P C 1
C5A C 0.8397(9) 1.1238(8) 0.0131(3) 0.123(4) Uiso 0.707(4) 1 d D U P C 1
C6A C 0.8746(10) 1.0967(7) 0.1241(3) 0.122(4) Uiso 0.707(4) 1 d D U P C 1
S5' S 0.8745(8) 1.1010(6) 0.0484(4) 0.118(3) Uani 0.293(4) 1 d D U P C 2
S6' S 0.8644(8) 1.0999(6) 0.1115(4) 0.116(3) Uani 0.293(4) 1 d D U P C 2
O9' O 0.9232(14) 1.1332(11) 0.0553(9) 0.129(8) Uiso 0.293(4) 1 d D U P C 2
O10' O 0.8828(17) 1.0633(9) 0.0298(7) 0.120(8) Uiso 0.293(4) 1 d D U P C 2
O11' O 0.8914(17) 1.1437(8) 0.1116(8) 0.127(7) Uiso 0.293(4) 1 d D U P C 2
O12' O 0.8104(13) 1.0903(15) 0.1248(8) 0.138(8) Uiso 0.293(4) 1 d D U P C 2
N202 N 0.8454(15) 1.0817(11) 0.0773(4) 0.120(3) Uiso 0.293(4) 1 d D U P C 2
F1C' F 0.8184(19) 1.1520(14) 0.0044(8) 0.152(10) Uiso 0.293(4) 1 d D U P C 2
F4C' F 0.9111(18) 1.0194(10) 0.1302(9) 0.178(12) Uiso 0.293(4) 1 d D U P C 2
F6C' F 0.9742(15) 1.0637(13) 0.1167(9) 0.158(11) Uiso 0.293(4) 1 d D U P C 2
F5C' F 0.9396(18) 1.0714(14) 0.1594(7) 0.165(12) Uiso 0.293(4) 1 d D U P C 2
C5A' C 0.8075(12) 1.1326(10) 0.0293(7) 0.124(4) Uiso 0.293(4) 1 d D U P C 2
F2C' F 0.7904(16) 1.1650(10) 0.0473(8) 0.121(8) Uiso 0.293(4) 1 d D U P C 2
F3C' F 0.7584(15) 1.1046(12) 0.0231(9) 0.144(8) Uiso 0.293(4) 1 d D U P C 2
C6A' C 0.9252(12) 1.0628(10) 0.1304(7) 0.129(5) Uiso 0.293(4) 1 d D U P C 2
S7 S 0.1463(6) 0.4898(4) 0.2364(3) 0.140(3) Uani 0.5 1 d D U P D 1
S8 S 0.1592(7) 0.4063(4) 0.2678(3) 0.133(3) Uani 0.5 1 d D U P D 1
N103 N 0.1816(11) 0.4582(6) 0.2634(5) 0.139(4) Uiso 0.5 1 d D U P D 1
O13 O 0.1623(12) 0.5344(6) 0.2467(6) 0.134(7) Uiso 0.5 1 d D U P D 1
O14 O 0.0838(9) 0.4790(9) 0.2244(6) 0.146(6) Uiso 0.5 1 d D U P D 1
O15 O 0.2134(9) 0.3819(8) 0.2802(5) 0.126(6) Uiso 0.5 1 d D U P D 1
O16 O 0.1202(11) 0.3910(9) 0.2412(5) 0.143(6) Uiso 0.5 1 d D U P D 1
F1D F 0.1846(13) 0.5105(9) 0.1857(6) 0.201(9) Uiso 0.5 1 d D U P D 1
F2D F 0.2551(11) 0.4896(9) 0.2205(6) 0.185(9) Uiso 0.5 1 d D U P D 1
F3D F 0.1962(11) 0.4415(7) 0.1968(5) 0.152(7) Uiso 0.5 1 d D U P D 1
F5D F 0.0557(10) 0.4217(10) 0.2905(5) 0.156(7) Uiso 0.5 1 d D U P D 1
F4D F 0.1391(11) 0.4361(8) 0.3203(5) 0.145(7) Uiso 0.5 1 d D U P D 1
F6D F 0.1173(11) 0.3694(8) 0.3141(5) 0.147(7) Uiso 0.5 1 d D U P D 1
C7A C 0.1958(11) 0.4826(9) 0.2075(5) 0.146(5) Uiso 0.5 1 d D U P D 1
C8A C 0.1135(11) 0.4079(9) 0.2986(4) 0.137(4) Uiso 0.5 1 d D U P D 1
S7' S 0.1439(11) 0.4510(8) 0.2175(5) 0.142(4) Uani 0.25 1 d D U P E 2
S8' S 0.1536(12) 0.4018(9) 0.2762(5) 0.135(3) Uani 0.25 1 d D U P E 2
N3' N 0.144(2) 0.4444(11) 0.2532(5) 0.141(4) Uiso 0.25 1 d D U P E 2
C7' C 0.0915(15) 0.4984(10) 0.2070(8) 0.145(5) Uiso 0.25 1 d D U P E 2
C8' C 0.0975(14) 0.4112(12) 0.3019(6) 0.139(5) Uiso 0.25 1 d D U P E 2
O15' O 0.2138(15) 0.4047(17) 0.2936(9) 0.140(8) Uiso 0.25 1 d D U P E 2
F3D' F 0.079(2) 0.4940(16) 0.1780(7) 0.200(16) Uiso 0.25 1 d D U P E 2
F4D' F 0.084(2) 0.4548(11) 0.3014(10) 0.147(10) Uiso 0.25 1 d D U P E 2
O13' O 0.123(2) 0.4115(12) 0.2015(10) 0.159(9) Uiso 0.25 1 d D U P E 2
F1D' F 0.0446(16) 0.4984(14) 0.2226(9) 0.137(10) Uiso 0.25 1 d D U P E 2
O14' O 0.2035(14) 0.4696(16) 0.2145(11) 0.161(7) Uiso 0.25 1 d D U P E 2
F2D' F 0.125(2) 0.5368(11) 0.2138(10) 0.157(8) Uiso 0.25 1 d D U P E 2
F5D' F 0.0451(15) 0.3891(15) 0.2935(9) 0.135(9) Uiso 0.25 1 d D U P E 2
O16' O 0.132(2) 0.3610(12) 0.2611(10) 0.145(8) Uiso 0.25 1 d D U P E 2
F6D' F 0.1218(15) 0.3964(13) 0.3280(6) 0.094(8) Uiso 0.25 1 d D U P E 2
S7A S 0.0607(13) 0.5446(9) 0.2301(6) 0.166(9) Uiso 0.25 1 d D U P F 3
C7A' C 0.0152(17) 0.5878(12) 0.2088(9) 0.067(5) Uiso 0.25 1 d D U P F 3
F3' F 0.0393(19) 0.6266(12) 0.2091(9) 0.134(16) Uiso 0.25 1 d D . P F 3
F2' F -0.0422(17) 0.5867(18) 0.2138(12) 0.21(2) Uiso 0.25 1 d D U P F 3
F1' F -0.003(3) 0.5725(17) 0.1802(9) 0.22(2) Uiso 0.25 1 d D U P F 3
C8A' C 0.184(5) 0.523(3) 0.222(2) 0.141(8) Uiso 0.25 1 d . U P G 3
S9 S 0.9801(2) 0.53720(18) 0.01396(11) 0.1033(16) Uani 1 1 d D U . . .
O17 O 0.9499(7) 0.5292(6) 0.0388(3) 0.169(5) Uani 1 1 d D U . . .
O18 O 0.9585(10) 0.5520(8) -0.0154(3) 0.113(5) Uani 0.530(11) 1 d D U P H 1
N104 N 1.0002(11) 0.4827(5) 0.0124(5) 0.094(5) Uani 0.5 1 d D U P H .
C9A C 1.0535(6) 0.5642(7) 0.0277(4) 0.144(4) Uani 1 1 d D U . . .
F1E F 1.0774(11) 0.5447(8) 0.0538(5) 0.155(6) Uani 0.530(11) 1 d D U P H 1
F2E F 1.0409(6) 0.6014(5) 0.0406(3) 0.173(4) Uani 1 1 d D U . . .
F3E F 1.0903(10) 0.5638(9) 0.0083(5) 0.148(6) Uani 0.530(11) 1 d D U P H 1
O18' O 0.9344(13) 0.5790(9) 0.0041(6) 0.116(7) Uiso 0.470(11) 1 d . U P H 2
F3E' F 1.0611(13) 0.6023(11) 0.0090(7) 0.155(5) Uiso 0.470(11) 1 d . U P H 2
F1E' F 1.0960(15) 0.5452(11) 0.0334(9) 0.164(7) Uiso 0.470(11) 1 d . U P H 2
S11 S 1.0251(4) 0.7940(3) 0.2113(2) 0.109(2) Uani 0.582(5) 1 d D U P I 1
S12 S 1.0874(4) 0.8293(3) 0.2665(2) 0.112(2) Uani 0.582(5) 1 d D U P I 1
O24 O 1.1020(12) 0.8136(8) 0.2918(6) 0.127(6) Uiso 0.582(5) 1 d . U P I 1
O23 O 1.0422(9) 0.8635(6) 0.2652(5) 0.131(6) Uiso 0.582(5) 1 d D U P I 1
O21 O 1.0066(10) 0.8362(6) 0.1974(5) 0.129(6) Uiso 0.582(5) 1 d D U P I 1
O22 O 1.0481(10) 0.7599(6) 0.1927(4) 0.113(6) Uiso 0.582(5) 1 d D U P I 1
N105 N 1.0713(9) 0.7902(6) 0.2416(3) 0.115(3) Uiso 0.582(5) 1 d D U P I 1
C11A C 0.9518(8) 0.7686(8) 0.2186(5) 0.122(4) Uiso 0.582(5) 1 d D U P I 1
C12A C 1.1563(8) 0.8556(7) 0.2550(5) 0.125(4) Uiso 0.582(5) 1 d D U P I 1
F3F F 0.9175(8) 0.7568(7) 0.1940(4) 0.135(6) Uiso 0.582(5) 1 d D U P I 1
F1F F 0.9619(10) 0.7300(7) 0.2331(4) 0.146(7) Uiso 0.582(5) 1 d D U P I 1
F2F F 0.9299(9) 0.7942(7) 0.2379(5) 0.158(7) Uiso 0.582(5) 1 d D U P I 1
F4F F 1.1992(8) 0.8245(7) 0.2545(4) 0.126(5) Uiso 0.582(5) 1 d D U P I 1
F5F F 1.1772(11) 0.8883(8) 0.2744(5) 0.179(7) Uiso 0.582(5) 1 d D U P I 1
F6F F 1.1431(10) 0.8751(7) 0.2292(4) 0.149(6) Uiso 0.582(5) 1 d D U P I 1
S12' S 1.1412(6) 0.8159(4) 0.2602(3) 0.118(3) Uani 0.418(5) 1 d D U P I 2
S11' S 1.0282(5) 0.8368(4) 0.2226(3) 0.113(3) Uani 0.418(5) 1 d D U P I 2
O21' O 1.0181(14) 0.8646(9) 0.1964(5) 0.133(8) Uiso 0.418(5) 1 d D U P I 2
O22' O 1.0053(13) 0.8514(9) 0.2487(5) 0.110(6) Uiso 0.418(5) 1 d D U P I 2
F3F' F 0.9289(11) 0.7921(9) 0.2024(6) 0.142(8) Uiso 0.418(5) 1 d D U P I 2
N205 N 1.1011(8) 0.8213(10) 0.2273(4) 0.119(3) Uiso 0.418(5) 1 d D U P I 2
C11' C 0.9877(12) 0.7837(6) 0.2119(6) 0.123(4) Uiso 0.418(5) 1 d D U P I 2
O23' O 1.1969(10) 0.7943(9) 0.2540(6) 0.118(8) Uiso 0.418(5) 1 d D U P I 2
C12' C 1.1668(12) 0.8731(6) 0.2716(6) 0.136(4) Uiso 0.582(5) 1 d D U P I 2
F1F' F 1.0096(13) 0.7645(9) 0.1891(5) 0.135(7) Uiso 0.418(5) 1 d D U P I 2
F2F' F 0.9961(13) 0.7565(9) 0.2353(5) 0.144(6) Uiso 0.418(5) 1 d D U P I 2
F4F' F 1.2050(12) 0.8674(9) 0.2965(5) 0.154(9) Uiso 0.418(5) 1 d D U P I 2
F5F' F 1.1922(14) 0.8919(9) 0.2496(6) 0.165(8) Uiso 0.418(5) 1 d D U P I 2
O24' O 1.1182(11) 0.7971(8) 0.2861(4) 0.124(7) Uiso 0.418(5) 1 d D U P I 2
F6F' F 1.1178(12) 0.8977(9) 0.2753(6) 0.158(8) Uiso 0.418(5) 1 d D U P I 2
N1S N 0.7804(8) 0.7795(6) 0.4485(4) 0.124(5) Uiso 1 1 d . U . . .
C1S C 0.7527(11) 0.7671(8) 0.4658(6) 0.135(6) Uiso 1 1 d . U . . .
C2S C 0.7043(10) 0.7582(8) 0.4851(5) 0.144(7) Uiso 1 1 d . U . . .
H2SA H 0.7241 0.7462 0.5043 0.217 Uiso 1 1 calc R U . . .
H2SB H 0.6742 0.7363 0.4753 0.217 Uiso 1 1 calc R U . . .
H2SC H 0.6827 0.7864 0.4883 0.217 Uiso 1 1 calc R U . . .

loop_
_atom_site_aniso_label
_atom_site_aniso_U_11
_atom_site_aniso_U_22
_atom_site_aniso_U_33
_atom_site_aniso_U_23
_atom_site_aniso_U_13
_atom_site_aniso_U_12
Fe1 0.0260(14) 0.0645(16) 0.0907(19) -0.0084(13) 0.0227(13) -0.0020(11)
Fe2 0.0501(15) 0.0535(14) 0.0364(13) 0.0053(11) 0.0220(11) -0.0025(11)
Fe3 0.0396(14) 0.0469(14) 0.0458(14) 0.0072(11) 0.0204(11) -0.0010(11)
Fe4 0.0300(14) 0.0914(18) 0.0407(14) -0.0288(13) 0.0003(11) 0.0097(12)
N1 0.033(5) 0.078(5) 0.106(6) -0.019(5) 0.017(5) 0.006(4)
N2 0.023(4) 0.063(5) 0.080(5) -0.018(4) 0.005(4) 0.008(4)
N3 0.025(4) 0.053(4) 0.038(4) 0.004(4) 0.019(4) -0.003(4)
N4 0.044(5) 0.057(5) 0.042(5) 0.007(4) 0.018(4) -0.002(4)
C1 0.037(6) 0.085(6) 0.114(7) -0.021(5) 0.015(5) -0.002(5)
C2 0.043(6) 0.090(6) 0.119(7) -0.024(6) 0.012(5) -0.004(5)
C3 0.038(6) 0.088(6) 0.116(7) -0.024(6) 0.009(5) -0.006(5)
C4 0.033(5) 0.082(6) 0.108(6) -0.024(5) 0.009(5) 0.000(4)
C5 0.030(5) 0.073(5) 0.100(6) -0.024(5) 0.009(4) 0.006(4)
C6 0.027(5) 0.066(5) 0.088(6) -0.023(5) 0.008(5) 0.011(4)
C7 0.026(4) 0.065(4) 0.064(5) -0.015(4) 0.011(4) 0.009(4)
C8 0.028(5) 0.068(5) 0.061(5) -0.015(5) 0.014(4) 0.006(4)
C9 0.032(5) 0.068(5) 0.057(5) -0.013(5) 0.016(5) 0.005(4)
C10 0.029(5) 0.066(5) 0.054(5) -0.012(5) 0.014(4) 0.004(4)
C11 0.030(4) 0.064(4) 0.049(4) -0.011(4) 0.012(4) 0.005(4)
C12 0.028(4) 0.067(5) 0.053(5) -0.012(5) 0.016(4) 0.008(4)
C13 0.030(3) 0.055(4) 0.042(4) -0.007(4) 0.011(4) 0.002(3)
C14 0.029(4) 0.050(4) 0.037(4) -0.004(4) 0.013(4) 0.001(3)
C15 0.027(3) 0.047(3) 0.033(4) -0.001(4) 0.011(3) 0.000(3)
C16 0.030(3) 0.046(3) 0.030(4) -0.001(3) 0.007(3) -0.001(3)
C17 0.031(3) 0.048(3) 0.037(4) -0.003(4) 0.011(4) 0.001(3)
C18 0.029(4) 0.053(4) 0.042(4) -0.007(4) 0.008(4) 0.002(4)
C19 0.030(3) 0.044(3) 0.029(4) -0.001(3) 0.009(3) -0.002(3)
C20 0.028(3) 0.044(3) 0.029(4) -0.002(4) 0.011(4) -0.001(3)
C21 0.025(4) 0.044(4) 0.031(4) 0.000(4) 0.012(4) -0.004(3)
C22 0.024(3) 0.046(4) 0.033(4) 0.001(4) 0.012(3) -0.001(3)
C23 0.029(4) 0.044(4) 0.032(4) 0.001(4) 0.009(4) -0.002(3)
C24 0.028(3) 0.044(3) 0.029(4) 0.000(4) 0.009(4) -0.003(3)
C25 0.026(4) 0.048(4) 0.035(4) -0.002(4) 0.012(4) 0.000(3)
C26 0.026(4) 0.046(4) 0.032(4) -0.002(4) 0.016(4) -0.003(4)
C27 0.032(4) 0.048(4) 0.038(4) -0.003(4) 0.012(4) -0.003(4)
C28 0.030(4) 0.042(4) 0.034(4) -0.003(4) 0.011(4) -0.005(3)
C29 0.021(4) 0.051(4) 0.033(4) 0.001(4) 0.020(4) 0.000(3)
C30 0.024(4) 0.055(5) 0.040(5) 0.006(4) 0.020(4) 0.000(4)
C31 0.025(4) 0.056(5) 0.044(5) 0.008(4) 0.025(4) -0.002(4)
C32 0.022(4) 0.059(5) 0.042(5) 0.010(4) 0.025(4) -0.001(4)
C33 0.022(4) 0.056(4) 0.038(4) 0.006(4) 0.023(4) -0.001(4)
C34 0.020(4) 0.055(4) 0.034(5) 0.002(4) 0.021(4) -0.002(4)
C35 0.029(5) 0.055(4) 0.037(4) 0.000(4) 0.018(4) 0.000(4)
C36 0.039(4) 0.060(4) 0.040(4) 0.005(4) 0.017(4) 0.000(4)
C37 0.051(5) 0.064(5) 0.042(5) 0.007(4) 0.015(5) 0.002(5)
C38 0.059(5) 0.069(5) 0.045(5) 0.013(4) 0.014(5) -0.001(5)
C39 0.063(5) 0.066(5) 0.051(5) 0.016(4) 0.010(5) -0.002(5)
C40 0.057(5) 0.063(5) 0.048(5) 0.013(5) 0.014(5) -0.004(5)
N5 0.041(5) 0.075(6) 0.103(6) 0.007(5) 0.033(5) 0.006(4)
N6 0.024(4) 0.063(5) 0.078(5) -0.009(4) 0.013(4) -0.001(4)
N7 0.012(4) 0.062(4) 0.051(5) -0.016(4) 0.014(4) 0.005(4)
N8 0.029(4) 0.079(5) 0.086(5) -0.040(5) 0.018(5) 0.001(4)
C101 0.048(6) 0.081(6) 0.107(6) 0.008(5) 0.037(5) 0.007(5)
C102 0.052(6) 0.090(6) 0.110(7) 0.009(6) 0.040(5) 0.007(5)
C103 0.051(6) 0.091(6) 0.108(7) 0.012(5) 0.039(5) 0.004(5)
C104 0.047(6) 0.082(6) 0.104(6) 0.011(5) 0.034(5) 0.001(5)
C105 0.040(5) 0.074(5) 0.098(6) 0.005(4) 0.029(4) 0.001(4)
C106 0.032(5) 0.069(5) 0.089(6) 0.001(5) 0.017(4) 0.003(4)
C107 0.026(4) 0.062(5) 0.070(5) -0.017(4) 0.007(4) -0.001(4)
C108 0.028(5) 0.068(5) 0.071(5) -0.019(4) 0.003(4) 0.000(4)
C109 0.033(5) 0.066(5) 0.068(6) -0.023(5) 0.002(4) 0.000(5)
C110 0.029(5) 0.062(5) 0.064(5) -0.022(4) 0.005(4) 0.003(5)
C111 0.027(4) 0.059(5) 0.057(5) -0.017(4) 0.008(4) 0.001(4)
C112 0.025(4) 0.060(5) 0.062(5) -0.018(4) 0.011(4) 0.000(4)
C113 0.029(4) 0.055(4) 0.048(4) -0.012(4) 0.006(4) 0.006(4)
C114 0.029(4) 0.055(5) 0.040(5) -0.011(4) 0.004(4) 0.005(4)
C115 0.029(4) 0.051(4) 0.034(4) -0.010(4) 0.005(3) 0.007(4)
C116 0.027(4) 0.051(4) 0.031(4) -0.006(4) 0.008(3) 0.007(4)
C117 0.028(4) 0.057(4) 0.036(4) -0.008(4) 0.010(3) 0.008(4)
C118 0.027(4) 0.057(5) 0.043(4) -0.009(4) 0.010(4) 0.006(4)
C119 0.029(4) 0.051(4) 0.029(4) -0.005(4) 0.008(3) 0.004(4)
C120 0.029(4) 0.049(4) 0.028(4) -0.004(4) 0.007(3) 0.002(4)
C121 0.028(4) 0.045(5) 0.027(4) -0.003(4) 0.008(4) 0.000(4)
C122 0.026(4) 0.048(4) 0.027(4) -0.002(4) 0.009(3) -0.001(4)
C123 0.028(4) 0.051(5) 0.029(4) -0.006(4) 0.009(4) -0.001(4)
C124 0.028(4) 0.053(4) 0.031(4) -0.007(4) 0.009(3) 0.003(4)
C125 0.031(4) 0.055(5) 0.029(5) -0.009(4) 0.007(4) 0.004(4)
C126 0.031(4) 0.055(5) 0.030(4) -0.007(4) 0.009(4) 0.002(4)
C127 0.033(4) 0.063(5) 0.037(4) -0.008(4) 0.016(4) 0.004(4)
C128 0.032(4) 0.061(5) 0.035(5) -0.008(4) 0.016(4) 0.004(4)
C129 0.023(4) 0.051(4) 0.028(4) -0.001(3) 0.012(4) -0.001(4)
C130 0.023(4) 0.055(5) 0.030(5) -0.004(4) 0.015(4) -0.001(4)
C131 0.017(4) 0.058(5) 0.033(5) -0.006(4) 0.019(4) 0.004(4)
C132 0.015(4) 0.056(5) 0.036(5) -0.005(4) 0.016(4) -0.002(4)
C133 0.012(4) 0.053(4) 0.037(4) -0.006(4) 0.014(4) -0.002(4)
C134 0.017(4) 0.053(5) 0.031(5) -0.003(4) 0.014(4) -0.003(4)
C135 0.021(4) 0.063(5) 0.064(5) -0.021(4) 0.013(4) 0.001(5)
C136 0.027(4) 0.071(4) 0.084(5) -0.031(4) 0.016(5) -0.002(4)
C137 0.036(5) 0.073(5) 0.097(6) -0.032(5) 0.016(5) 0.000(5)
C138 0.039(5) 0.076(5) 0.105(6) -0.038(5) 0.014(6) 0.000(5)
C139 0.040(5) 0.078(5) 0.104(6) -0.044(6) 0.011(6) -0.001(5)
C140 0.036(5) 0.081(6) 0.096(6) -0.043(5) 0.014(5) 0.000(5)
N9 0.039(5) 0.071(5) 0.056(5) -0.001(4) 0.026(4) 0.000(5)
N10 0.031(4) 0.056(4) 0.054(5) -0.006(4) 0.023(4) -0.006(4)
N11 0.035(4) 0.051(5) 0.050(4) 0.001(4) 0.017(4) -0.004(4)
N12 0.067(5) 0.071(5) 0.050(5) -0.002(5) 0.021(5) 0.001(4)
C201 0.047(6) 0.077(5) 0.061(6) -0.003(5) 0.021(4) 0.004(5)
C202 0.050(6) 0.078(6) 0.060(6) 0.004(5) 0.020(5) 0.003(5)
C203 0.052(6) 0.076(5) 0.064(6) 0.005(5) 0.020(5) 0.005(5)
C204 0.052(6) 0.073(5) 0.064(6) 0.003(5) 0.022(4) 0.005(5)
C205 0.041(5) 0.068(5) 0.058(5) 0.001(4) 0.027(4) 0.002(4)
C206 0.039(5) 0.062(5) 0.059(5) -0.002(5) 0.023(4) -0.003(5)
C207 0.032(4) 0.054(4) 0.052(4) -0.005(4) 0.018(4) -0.006(4)
C208 0.033(4) 0.059(5) 0.055(5) -0.005(4) 0.024(4) -0.008(5)
C209 0.033(5) 0.060(5) 0.050(5) -0.007(4) 0.018(4) -0.005(5)
C210 0.030(4) 0.057(5) 0.046(5) -0.008(4) 0.012(4) -0.005(4)
C211 0.029(4) 0.054(4) 0.046(4) -0.006(4) 0.013(4) -0.005(4)
C212 0.030(4) 0.053(5) 0.047(5) -0.002(4) 0.016(4) -0.004(4)
C213 0.029(4) 0.052(4) 0.044(4) -0.001(3) 0.004(4) -0.010(4)
C214 0.029(4) 0.052(5) 0.039(5) 0.002(4) 0.007(4) -0.012(4)
C215 0.029(4) 0.051(4) 0.035(4) 0.003(3) 0.006(4) -0.009(4)
C216 0.028(4) 0.048(4) 0.034(4) 0.002(3) 0.003(3) -0.010(4)
C217 0.027(4) 0.053(4) 0.037(4) 0.001(3) 0.003(4) -0.009(4)
C218 0.027(4) 0.055(5) 0.040(5) -0.002(4) 0.004(4) -0.010(4)
C219 0.026(4) 0.048(4) 0.033(4) 0.001(3) 0.003(3) -0.008(4)
C220 0.028(4) 0.049(4) 0.039(4) 0.005(3) 0.001(4) -0.008(4)
C221 0.028(4) 0.048(5) 0.042(5) 0.003(4) 0.003(4) -0.008(4)
C222 0.026(4) 0.048(4) 0.041(4) -0.002(4) 0.006(4) -0.007(4)
C223 0.025(4) 0.051(5) 0.032(4) -0.006(4) 0.007(4) -0.006(4)
C224 0.024(4) 0.047(4) 0.035(4) 0.000(3) 0.006(3) -0.010(4)
C225 0.030(4) 0.054(5) 0.037(5) 0.006(4) 0.002(4) -0.006(4)
C226 0.029(4) 0.054(5) 0.040(5) 0.009(4) 0.000(4) -0.009(4)
C227 0.024(4) 0.052(5) 0.040(5) 0.001(4) 0.006(4) -0.004(4)
C228 0.025(4) 0.049(5) 0.040(5) 0.003(4) 0.007(4) -0.007(4)
C229 0.028(4) 0.050(4) 0.049(4) 0.004(4) 0.007(4) -0.010(4)
C230 0.031(4) 0.054(5) 0.052(5) 0.007(5) 0.006(4) -0.016(5)
C231 0.030(5) 0.058(5) 0.058(5) 0.010(5) 0.007(4) -0.015(4)
C232 0.031(4) 0.056(5) 0.056(5) 0.010(5) 0.011(4) -0.011(4)
C233 0.032(4) 0.051(4) 0.051(4) 0.004(4) 0.014(4) -0.009(4)
C234 0.027(4) 0.049(5) 0.049(4) 0.002(4) 0.013(4) -0.007(4)
C235 0.042(5) 0.056(5) 0.056(4) -0.001(4) 0.020(5) 0.001(5)
C236 0.062(5) 0.069(5) 0.057(4) -0.004(4) 0.022(5) 0.003(4)
C237 0.078(6) 0.080(5) 0.063(5) -0.009(5) 0.022(5) 0.005(5)
C238 0.090(6) 0.088(6) 0.064(5) -0.014(5) 0.018(6) 0.007(5)
C239 0.090(6) 0.087(6) 0.059(5) -0.014(5) 0.020(5) 0.007(5)
C240 0.079(6) 0.080(6) 0.051(5) -0.008(5) 0.023(5) 0.004(5)
N13 0.081(5) 0.073(5) 0.047(5) 0.016(4) 0.016(5) -0.002(5)
N14 0.055(5) 0.059(5) 0.031(5) 0.000(4) 0.010(4) 0.004(4)
N15 0.051(5) 0.055(5) 0.048(5) 0.002(4) 0.028(4) 0.003(4)
N16 0.049(5) 0.065(5) 0.068(5) 0.008(4) 0.023(4) 0.009(5)
C301 0.089(6) 0.082(6) 0.057(6) 0.025(5) 0.016(5) -0.003(5)
C302 0.094(6) 0.085(6) 0.063(6) 0.029(5) 0.016(6) -0.002(6)
C303 0.096(6) 0.088(6) 0.063(6) 0.025(5) 0.009(6) -0.001(6)
C304 0.089(6) 0.083(6) 0.057(6) 0.020(4) 0.008(5) 0.000(5)
C305 0.079(5) 0.075(5) 0.046(5) 0.013(4) 0.012(5) 0.000(5)
C306 0.064(5) 0.068(5) 0.040(5) 0.006(4) 0.008(4) 0.002(4)
C307 0.044(5) 0.061(4) 0.033(4) -0.003(4) 0.008(3) 0.001(4)
C308 0.045(5) 0.064(5) 0.042(5) -0.006(4) 0.009(4) 0.002(4)
C309 0.040(5) 0.069(5) 0.044(5) -0.007(5) 0.014(4) 0.002(5)
C310 0.036(5) 0.068(5) 0.042(5) -0.005(5) 0.013(4) -0.001(4)
C311 0.033(4) 0.062(4) 0.032(4) -0.003(4) 0.010(3) -0.002(4)
C312 0.037(5) 0.061(4) 0.030(5) -0.002(4) 0.009(4) 0.000(4)
C313 0.028(4) 0.060(4) 0.028(4) 0.001(4) 0.009(4) -0.003(3)
C314 0.030(4) 0.057(4) 0.032(4) 0.001(4) 0.013(4) -0.003(4)
C315 0.029(4) 0.058(4) 0.035(4) 0.001(4) 0.011(4) -0.002(3)
C316 0.026(4) 0.059(4) 0.029(4) 0.003(4) 0.011(4) -0.003(3)
C317 0.024(4) 0.061(4) 0.023(4) 0.004(4) 0.010(4) -0.005(3)
C318 0.022(4) 0.063(4) 0.023(4) 0.004(5) 0.012(4) -0.002(4)
C319 0.028(4) 0.060(4) 0.029(4) 0.004(4) 0.008(4) -0.002(3)
C320 0.031(4) 0.058(4) 0.033(4) 0.008(4) 0.008(4) 0.001(3)
C321 0.033(4) 0.059(4) 0.033(4) 0.002(5) 0.009(4) 0.002(4)
C322 0.040(4) 0.058(4) 0.029(4) 0.001(4) 0.012(4) -0.001(3)
C323 0.036(4) 0.060(4) 0.031(4) 0.001(5) 0.009(4) -0.006(4)
C324 0.030(4) 0.063(4) 0.030(4) -0.002(4) 0.008(4) -0.004(3)
C325 0.031(4) 0.061(4) 0.045(5) 0.006(5) 0.013(4) -0.002(4)
C326 0.030(4) 0.062(4) 0.043(5) 0.008(5) 0.014(4) 0.002(4)
C327 0.024(4) 0.064(4) 0.028(4) 0.004(5) 0.009(4) -0.007(4)
C328 0.027(4) 0.066(5) 0.031(4) 0.001(5) 0.010(4) -0.005(4)
C329 0.048(4) 0.058(4) 0.031(4) -0.001(4) 0.019(4) 0.000(4)
C330 0.051(5) 0.058(5) 0.037(5) 0.002(5) 0.016(4) -0.002(4)
C331 0.058(5) 0.057(5) 0.038(5) 0.000(5) 0.014(4) -0.004(5)
C332 0.058(5) 0.055(5) 0.036(5) 0.001(5) 0.015(4) -0.002(4)
C333 0.054(4) 0.055(4) 0.040(4) 0.002(4) 0.019(4) -0.003(4)
C334 0.048(5) 0.056(4) 0.032(5) -0.001(4) 0.020(4) 0.000(4)
C335 0.050(5) 0.061(5) 0.060(5) 0.005(5) 0.029(4) 0.006(5)
C336 0.050(4) 0.066(5) 0.066(5) 0.009(4) 0.025(4) 0.006(5)
C337 0.053(5) 0.077(6) 0.075(6) 0.011(5) 0.024(5) 0.006(5)
C338 0.050(5) 0.083(6) 0.082(6) 0.009(5) 0.025(5) 0.010(5)
C339 0.049(5) 0.079(6) 0.081(6) 0.009(5) 0.021(5) 0.009(5)
C340 0.047(5) 0.069(6) 0.076(6) 0.010(5) 0.021(5) 0.010(5)
N17 0.054(5) 0.058(5) 0.059(5) 0.006(4) 0.032(4) -0.004(4)
N18 0.049(4) 0.045(5) 0.046(4) 0.000(4) 0.021(4) -0.007(4)
N19 0.045(5) 0.085(5) 0.039(4) -0.023(4) 0.007(4) 0.002(4)
N20 0.058(5) 0.121(5) 0.065(5) -0.034(4) 0.005(4) 0.016(5)
C401 0.054(5) 0.066(6) 0.068(6) 0.005(5) 0.036(5) -0.008(5)
C402 0.056(5) 0.072(6) 0.078(6) 0.008(5) 0.038(5) -0.009(5)
C403 0.055(5) 0.069(6) 0.081(6) 0.009(5) 0.038(5) -0.016(5)
C404 0.055(5) 0.063(5) 0.075(6) 0.010(5) 0.032(5) -0.013(5)
C405 0.051(4) 0.053(5) 0.062(5) 0.011(4) 0.026(4) -0.011(4)
C406 0.051(5) 0.051(5) 0.052(5) 0.006(4) 0.020(4) -0.009(4)
C407 0.048(4) 0.047(4) 0.044(4) -0.006(4) 0.015(4) -0.004(4)
C408 0.053(5) 0.048(5) 0.041(5) -0.005(4) 0.007(4) 0.000(4)
C409 0.055(5) 0.051(5) 0.046(5) -0.005(4) 0.006(4) 0.005(4)
C410 0.054(5) 0.052(5) 0.047(5) -0.010(4) 0.013(4) 0.008(4)
C411 0.051(4) 0.050(4) 0.043(4) -0.009(4) 0.009(4) 0.004(4)
C412 0.048(5) 0.048(5) 0.044(4) -0.005(4) 0.013(4) -0.001(4)
C413 0.043(4) 0.049(4) 0.040(4) -0.013(4) 0.012(4) 0.003(4)
C414 0.039(4) 0.050(5) 0.042(4) -0.011(4) 0.009(4) 0.008(4)
C415 0.037(4) 0.054(5) 0.038(4) -0.013(4) 0.011(4) 0.007(4)
C416 0.034(4) 0.058(4) 0.038(4) -0.012(4) 0.012(3) 0.004(4)
C417 0.037(4) 0.060(5) 0.038(4) -0.010(4) 0.012(4) -0.002(4)
C418 0.041(4) 0.056(5) 0.040(4) -0.011(4) 0.012(4) -0.002(4)
C419 0.033(4) 0.060(4) 0.032(4) -0.015(3) 0.013(3) 0.006(4)
C420 0.031(4) 0.059(5) 0.031(4) -0.015(4) 0.014(4) 0.009(4)
C421 0.030(4) 0.062(5) 0.032(4) -0.016(4) 0.014(4) 0.008(4)
C422 0.028(4) 0.063(4) 0.030(4) -0.015(3) 0.011(3) 0.007(4)
C423 0.029(4) 0.068(5) 0.031(4) -0.013(4) 0.010(4) 0.007(4)
C424 0.033(4) 0.069(5) 0.034(4) -0.012(4) 0.010(4) 0.003(4)
C425 0.035(4) 0.058(5) 0.036(5) -0.011(4) 0.009(4) 0.009(4)
C426 0.035(4) 0.062(5) 0.034(5) -0.013(4) 0.014(4) 0.008(4)
C427 0.041(4) 0.074(5) 0.039(5) -0.005(4) 0.009(4) -0.003(5)
C428 0.038(4) 0.076(5) 0.035(5) -0.005(4) 0.010(4) 0.002(5)
C429 0.031(4) 0.064(5) 0.031(4) -0.015(4) 0.014(3) 0.008(4)
C430 0.032(5) 0.062(5) 0.030(5) -0.016(4) 0.014(4) 0.010(4)
C431 0.032(5) 0.059(5) 0.031(5) -0.015(4) 0.012(4) 0.008(4)
C432 0.031(5) 0.063(5) 0.029(5) -0.015(4) 0.012(4) 0.010(4)
C433 0.034(4) 0.069(5) 0.032(4) -0.018(4) 0.011(4) 0.005(4)
C434 0.035(5) 0.067(5) 0.033(4) -0.017(4) 0.014(4) 0.005(4)
C435 0.049(5) 0.101(5) 0.047(4) -0.032(5) 0.014(4) 0.009(5)
C436 0.058(4) 0.119(5) 0.057(4) -0.036(4) 0.009(4) 0.013(5)
C437 0.071(5) 0.129(5) 0.066(5) -0.035(5) 0.006(4) 0.012(5)
C438 0.077(5) 0.139(6) 0.076(5) -0.038(5) 0.003(4) 0.012(5)
C439 0.076(5) 0.138(6) 0.080(5) -0.038(5) 0.003(4) 0.013(5)
C440 0.066(5) 0.131(5) 0.074(5) -0.034(5) 0.001(4) 0.016(5)
N21 0.057(5) 0.064(5) 0.046(5) 0.006(4) 0.024(4) -0.003(4)
N22 0.046(5) 0.060(5) 0.034(4) 0.005(4) 0.014(4) -0.004(4)
N23 0.037(4) 0.091(5) 0.026(4) -0.002(4) 0.005(4) 0.017(4)
N24 0.034(5) 0.100(6) 0.042(4) -0.019(5) 0.007(4) 0.006(4)
C501 0.065(5) 0.066(5) 0.051(5) 0.004(5) 0.022(5) 0.003(5)
C502 0.071(6) 0.066(6) 0.055(5) 0.002(5) 0.021(5) 0.006(5)
C503 0.071(6) 0.068(6) 0.055(5) -0.002(5) 0.016(5) 0.002(5)
C504 0.064(6) 0.066(5) 0.049(5) 0.004(5) 0.016(5) -0.006(5)
C505 0.058(5) 0.064(5) 0.044(4) 0.004(4) 0.018(4) -0.005(4)
C506 0.050(5) 0.061(5) 0.037(5) 0.007(4) 0.017(4) -0.008(4)
C507 0.032(4) 0.060(4) 0.033(4) 0.012(4) 0.016(4) -0.010(4)
C508 0.033(5) 0.066(5) 0.037(5) 0.011(4) 0.011(4) -0.011(4)
C509 0.024(5) 0.070(5) 0.034(5) 0.014(4) 0.010(4) -0.012(4)
C510 0.025(5) 0.073(5) 0.036(5) 0.012(4) 0.010(4) -0.008(4)
C511 0.023(4) 0.066(5) 0.033(4) 0.012(4) 0.011(3) -0.008(4)
C512 0.025(4) 0.060(5) 0.030(4) 0.013(4) 0.014(4) -0.011(4)
C513 0.025(4) 0.065(4) 0.035(4) 0.011(4) 0.013(3) -0.002(4)
C514 0.025(4) 0.065(5) 0.036(4) 0.013(4) 0.013(4) -0.004(4)
C515 0.029(4) 0.064(5) 0.035(4) 0.015(4) 0.014(3) -0.004(4)
C516 0.030(4) 0.063(4) 0.034(4) 0.014(4) 0.014(3) -0.001(4)
C517 0.030(4) 0.066(5) 0.036(4) 0.009(4) 0.011(4) 0.003(4)
C518 0.027(4) 0.065(5) 0.035(4) 0.009(4) 0.012(4) 0.002(4)
C519 0.034(4) 0.066(4) 0.033(4) 0.013(4) 0.012(3) 0.003(4)
C520 0.034(4) 0.066(5) 0.029(4) 0.015(4) 0.012(4) 0.003(4)
C521 0.037(4) 0.068(5) 0.023(4) 0.017(4) 0.013(4) 0.010(4)
C522 0.039(4) 0.072(5) 0.025(4) 0.013(3) 0.012(4) 0.009(4)
C523 0.037(4) 0.069(5) 0.031(4) 0.013(4) 0.009(4) 0.008(4)
C524 0.036(4) 0.070(5) 0.035(4) 0.010(4) 0.010(4) 0.008(4)
C525 0.030(4) 0.069(5) 0.035(5) 0.013(4) 0.015(4) -0.005(4)
C526 0.032(4) 0.068(5) 0.032(5) 0.015(4) 0.017(4) -0.001(4)
C527 0.033(4) 0.074(5) 0.040(5) 0.004(4) 0.007(4) 0.009(5)
C528 0.033(4) 0.071(5) 0.038(5) 0.006(4) 0.007(4) 0.011(4)
C529 0.043(4) 0.080(5) 0.029(4) 0.008(4) 0.008(4) 0.015(4)
C530 0.049(5) 0.084(6) 0.029(5) 0.010(4) 0.010(4) 0.016(5)
C531 0.050(5) 0.090(6) 0.024(5) 0.009(4) 0.012(5) 0.016(5)
C532 0.047(5) 0.094(6) 0.023(4) 0.003(5) 0.009(4) 0.014(4)
C533 0.041(4) 0.090(5) 0.025(4) -0.001(4) 0.007(4) 0.015(4)
C534 0.045(5) 0.087(5) 0.028(4) 0.000(4) 0.006(4) 0.013(4)
C535 0.034(5) 0.096(6) 0.033(5) -0.003(5) 0.006(5) 0.018(4)
C536 0.034(4) 0.100(5) 0.041(4) -0.011(5) 0.006(4) 0.012(4)
C537 0.034(5) 0.104(6) 0.055(5) -0.011(5) 0.005(5) 0.012(4)
C538 0.033(5) 0.107(6) 0.060(5) -0.011(6) 0.005(5) 0.010(5)
C539 0.032(5) 0.105(6) 0.060(5) -0.013(6) 0.008(5) 0.006(5)
C540 0.034(5) 0.102(6) 0.052(5) -0.017(5) 0.009(5) 0.006(5)
S1 0.122(5) 0.105(4) 0.093(4) -0.012(3) 0.020(3) 0.019(4)
S2 0.101(5) 0.105(4) 0.151(5) -0.035(4) -0.021(4) 0.039(3)
N200 0.130(16) 0.122(15) 0.22(2) 0.021(14) 0.048(14) 0.061(12)
O1 0.128(8) 0.125(9) 0.147(10) -0.009(8) 0.074(8) 0.009(8)
O2 0.112(9) 0.123(10) 0.112(9) 0.001(8) -0.003(8) -0.004(7)
O3 0.137(11) 0.113(9) 0.167(11) -0.012(9) 0.014(9) 0.001(7)
O4 0.153(11) 0.095(8) 0.175(11) -0.041(8) -0.035(9) 0.062(8)
F1A 0.120(9) 0.283(14) 0.128(9) -0.012(9) 0.034(7) 0.046(9)
F2A 0.229(14) 0.216(13) 0.208(13) -0.063(11) 0.032(11) -0.002(11)
F3A 0.230(13) 0.235(14) 0.144(10) 0.047(10) 0.023(9) 0.018(11)
F4A 0.173(11) 0.145(10) 0.188(11) -0.013(9) 0.075(9) -0.015(8)
F5A 0.161(11) 0.161(11) 0.231(13) 0.015(10) 0.016(10) -0.042(9)
F6A 0.137(10) 0.235(13) 0.151(10) 0.020(9) -0.013(8) 0.003(9)
C1A 0.152(13) 0.156(13) 0.151(13) -0.015(10) 0.038(10) 0.000(10)
C2A 0.127(11) 0.120(11) 0.126(11) 0.009(9) 0.025(9) -0.007(9)
S3 0.096(4) 0.103(4) 0.107(4) -0.009(3) 0.008(3) -0.003(3)
S4 0.101(4) 0.140(5) 0.143(5) 0.025(4) 0.050(4) 0.017(4)
N201 0.200(18) 0.114(13) 0.075(11) 0.020(10) 0.009(11) -0.014(12)
O5 0.087(8) 0.115(9) 0.144(10) -0.025(7) -0.007(7) -0.006(7)
O6 0.127(10) 0.137(10) 0.127(10) 0.004(8) -0.029(7) 0.018(8)
O7 0.156(11) 0.130(8) 0.173(11) 0.016(10) 0.059(9) 0.008(9)
O8 0.063(7) 0.167(11) 0.180(12) 0.026(9) 0.031(8) 0.020(7)
F1B 0.157(10) 0.148(10) 0.179(11) 0.053(9) 0.049(8) -0.053(8)
F2B 0.118(9) 0.137(9) 0.129(9) -0.015(7) 0.025(7) -0.002(7)
F3B 0.136(10) 0.153(10) 0.131(9) 0.002(8) 0.015(8) -0.001(8)
F4B 0.198(12) 0.176(11) 0.211(12) -0.019(10) 0.094(10) 0.046(10)
F5B 0.144(10) 0.259(14) 0.172(11) 0.003(10) 0.056(9) -0.030(10)
F6B 0.197(12) 0.258(14) 0.130(10) 0.030(10) 0.044(9) 0.019(10)
C3A 0.080(17) 0.12(2) 0.13(2) -0.003(17) -0.043(16) -0.029(15)
C4A 0.137(12) 0.154(12) 0.150(12) 0.007(10) 0.032(10) -0.012(10)
S5 0.114(4) 0.107(4) 0.121(4) 0.002(3) 0.022(3) -0.006(3)
S6 0.110(4) 0.111(4) 0.123(4) 0.004(3) 0.038(3) 0.009(3)
S5' 0.120(4) 0.121(4) 0.126(4) 0.037(4) 0.060(4) 0.039(4)
S6' 0.118(5) 0.123(5) 0.121(5) 0.040(4) 0.069(4) 0.042(4)
S7 0.143(5) 0.133(5) 0.145(5) 0.003(4) 0.019(4) 0.016(4)
S8 0.132(5) 0.132(5) 0.135(5) 0.007(4) 0.025(4) 0.002(4)
S7' 0.146(5) 0.145(5) 0.149(5) 0.039(5) 0.061(5) 0.047(5)
S8' 0.138(5) 0.139(5) 0.141(5) 0.056(4) 0.066(4) 0.054(4)
S9 0.102(3) 0.131(4) 0.087(3) -0.005(3) 0.046(3) -0.001(3)
O17 0.195(12) 0.221(13) 0.106(8) -0.003(9) 0.073(8) -0.055(11)
O18 0.118(9) 0.134(9) 0.090(7) -0.004(8) 0.029(8) 0.002(8)
N104 0.097(8) 0.109(8) 0.085(8) -0.002(7) 0.040(7) 0.009(7)
C9A 0.141(6) 0.150(6) 0.144(6) -0.005(5) 0.032(5) 0.000(5)
F1E 0.155(10) 0.160(10) 0.152(10) 0.012(9) 0.034(9) -0.002(9)
F2E 0.165(6) 0.167(6) 0.188(6) -0.011(5) 0.028(5) -0.009(5)
F3E 0.142(10) 0.163(10) 0.145(10) 0.016(9) 0.041(9) -0.011(9)
S11 0.105(4) 0.110(4) 0.115(4) 0.019(4) 0.030(3) 0.004(4)
S12 0.114(4) 0.116(4) 0.113(4) 0.005(4) 0.040(4) 0.009(4)
S12' 0.118(4) 0.126(4) 0.120(4) 0.040(4) 0.054(4) 0.045(4)
S11' 0.108(5) 0.128(5) 0.116(5) 0.022(4) 0.053(4) 0.031(4)

loop_
_atom_type_symbol
_atom_type_description
_atom_type_scat_dispersion_real
_atom_type_scat_dispersion_imag
_atom_type_scat_source
C C 0.0181 0.0091 'International Tables Vol C Tables 4.2.6.8 and 6.1.1.4'
H H 0.0000 0.0000 'International Tables Vol C Tables 4.2.6.8 and 6.1.1.4'
N N 0.0311 0.0180 'International Tables Vol C Tables 4.2.6.8 and 6.1.1.4'
O O 0.0492 0.0322 'International Tables Vol C Tables 4.2.6.8 and 6.1.1.4'
Fe Fe -1.1336 3.1974 'International Tables Vol C Tables 4.2.6.8 and 6.1.1.4'
S S 0.3331 0.5567 'International Tables Vol C Tables 4.2.6.8 and 6.1.1.4'
F F 0.0727 0.0534 'International Tables Vol C Tables 4.2.6.8 and 6.1.1.4'

loop_
_geom_angle_atom_site_label_1
_geom_angle_atom_site_label_2
_geom_angle_atom_site_label_3
_geom_angle
_geom_angle_site_symmetry_1
_geom_angle_site_symmetry_3
N1 Fe1 N2 81.6(4) . .
N1 Fe1 N10 176.0(5) . .
N2 Fe1 N10 97.3(4) . .
N1 Fe1 N9 94.8(5) . .
N2 Fe1 N9 89.6(4) . .
N10 Fe1 N9 81.3(4) . .
N1 Fe1 N5 94.0(5) . .
N2 Fe1 N5 173.9(4) . .
N10 Fe1 N5 87.3(4) . .
N9 Fe1 N5 95.1(4) . .
N1 Fe1 N6 87.2(5) . .
N2 Fe1 N6 94.9(4) . .
N10 Fe1 N6 96.7(4) . .
N9 Fe1 N6 175.2(4) . .
N5 Fe1 N6 80.5(4) . .
N17 Fe2 N18 81.2(4) . .
N17 Fe2 N13 95.0(4) . .
N18 Fe2 N13 90.9(4) . .
N17 Fe2 N12 92.7(4) . .
N18 Fe2 N12 172.4(4) . .
N13 Fe2 N12 94.2(5) . .
N17 Fe2 N11 84.8(4) . .
N18 Fe2 N11 93.9(4) . .
N13 Fe2 N11 175.1(4) . .
N12 Fe2 N11 81.0(4) . .
N17 Fe2 N14 174.1(4) . .
N18 Fe2 N14 95.0(4) . .
N13 Fe2 N14 80.5(4) . .
N12 Fe2 N14 91.4(4) . .
N11 Fe2 N14 100.0(4) . .
N4 Fe3 N15 173.7(4) . .
N4 Fe3 N16 92.5(4) . .
N15 Fe3 N16 81.9(4) . .
N4 Fe3 N22 91.1(4) . .
N15 Fe3 N22 94.7(4) . .
N16 Fe3 N22 173.0(4) . .
N4 Fe3 N3 80.3(4) . .
N15 Fe3 N3 96.1(4) . .
N16 Fe3 N3 85.3(4) . .
N22 Fe3 N3 101.3(4) . .
N4 Fe3 N21 93.7(4) . .
N15 Fe3 N21 89.6(4) . .
N16 Fe3 N21 92.7(4) . .
N22 Fe3 N21 81.1(4) . .
N3 Fe3 N21 173.5(4) . .
N24 Fe4 N7 88.1(4) . .
N24 Fe4 N20 92.8(4) . .
N7 Fe4 N20 174.3(5) . .
N24 Fe4 N19 172.5(4) . .
N7 Fe4 N19 98.7(4) . .
N20 Fe4 N19 80.7(4) . .
N24 Fe4 N23 80.3(4) . .
N7 Fe4 N23 95.0(4) . .
N20 Fe4 N23 90.8(5) . .
N19 Fe4 N23 95.9(4) . .
N24 Fe4 N8 94.8(4) . .
N7 Fe4 N8 80.1(4) . .
N20 Fe4 N8 94.2(5) . .
N19 Fe4 N8 89.5(4) . .
N23 Fe4 N8 173.2(4) . .
C1 N1 C5 120.2(11) . .
C1 N1 Fe1 125.5(9) . .
C5 N1 Fe1 114.4(8) . .
C6 N2 C7 117.2(10) . .
C6 N2 Fe1 113.5(8) . .
C7 N2 Fe1 129.3(8) . .
C35 N3 C33 117.0(9) . .
C35 N3 Fe3 114.8(7) . .
C33 N3 Fe3 127.6(7) . .
C40 N4 C36 118.8(9) . .
C40 N4 Fe3 127.1(8) . .
C36 N4 Fe3 114.1(7) . .
N1 C1 C2 119.0(12) . .
N1 C1 H1 120.5 . .
C2 C1 H1 120.5 . .
C3 C2 C1 120.2(13) . .
C3 C2 H2 119.9 . .
C1 C2 H2 119.9 . .
C2 C3 C4 120.6(13) . .
C2 C3 H3 119.7 . .
C4 C3 H3 119.7 . .
C3 C4 C5 117.8(12) . .
C3 C4 H4 121.1 . .
C5 C4 H4 121.1 . .
N1 C5 C4 122.0(11) . .
N1 C5 C6 112.0(10) . .
C4 C5 C6 125.8(12) . .
N2 C6 C5 118.4(11) . .
N2 C6 H6 120.8 . .
C5 C6 H6 120.8 . .
C8 C7 C12 119.6(10) . .
C8 C7 N2 118.3(9) . .
C12 C7 N2 122.0(10) . .
C9 C8 C7 118.5(10) . .
C9 C8 H8 120.8 . .
C7 C8 H8 120.8 . .
C8 C9 C10 122.1(11) . .
C8 C9 H9 119.0 . .
C10 C9 H9 119.0 . .
C9 C10 C11 119.6(10) . .
C9 C10 H10 120.2 . .
C11 C10 H10 120.2 . .
C12 C11 C10 118.3(9) . .
C12 C11 C13 121.5(9) . .
C10 C11 C13 120.0(9) . .
C11 C12 C7 121.6(10) . .
C11 C12 H12 119.2 . .
C7 C12 H12 119.2 . .
C14 C13 C18 116.7(9) . .
C14 C13 C11 121.3(9) . .
C18 C13 C11 121.8(9) . .
C13 C14 C15 124.2(10) . .
C13 C14 H14 117.9 . .
C15 C14 H14 117.9 . .
C14 C15 C25 124.9(9) . .
C14 C15 C16 118.0(9) . .
C25 C15 C16 117.1(8) . .
C17 C16 C19 120.8(8) . .
C17 C16 C15 118.9(8) . .
C19 C16 C15 120.3(8) . .
C18 C17 C16 120.2(9) . .
C18 C17 C27 121.7(9) . .
C16 C17 C27 118.1(8) . .
C17 C18 C13 121.9(9) . .
C17 C18 H18 119.0 . .
C13 C18 H18 119.0 . .
C20 C19 C16 120.3(8) . .
C20 C19 C24 120.2(8) . .
C16 C19 C24 119.4(8) . .
C21 C20 C19 119.7(9) . .
C21 C20 C26 122.3(9) . .
C19 C20 C26 118.0(8) . .
C20 C21 C22 122.1(9) . .
C20 C21 H21 119.0 . .
C22 C21 H21 119.0 . .
C23 C22 C21 116.9(8) . .
C23 C22 C29 122.4(9) . .
C21 C22 C29 120.6(8) . .
C24 C23 C22 123.4(9) . .
C24 C23 H23 118.3 . .
C22 C23 H23 118.3 . .
C23 C24 C28 123.8(9) . .
C23 C24 C19 117.6(8) . .
C28 C24 C19 118.6(8) . .
C26 C25 C15 122.4(10) . .
C26 C25 H25 118.8 . .
C15 C25 H25 118.8 . .
C25 C26 C20 121.7(9) . .
C25 C26 H26 119.1 . .
C20 C26 H26 119.1 . .
C28 C27 C17 120.9(10) . .
C28 C27 H27 119.6 . .
C17 C27 H27 119.6 . .
C27 C28 C24 122.1(10) . .
C27 C28 H28 119.0 . .
C24 C28 H28 119.0 . .
C30 C29 C34 116.3(8) . .
C30 C29 C22 122.7(9) . .
C34 C29 C22 121.0(8) . .
C31 C30 C29 121.9(10) . .
C31 C30 H30 119.0 . .
C29 C30 H30 119.0 . .
C32 C31 C30 121.5(9) . .
C32 C31 H31 119.3 . .
C30 C31 H31 119.3 . .
C31 C32 C33 117.8(9) . .
C31 C32 H32 121.1 . .
C33 C32 H32 121.1 . .
C34 C33 C32 122.6(9) . .
C34 C33 N3 119.7(8) . .
C32 C33 N3 117.7(8) . .
C33 C34 C29 119.8(9) . .
C33 C34 H34 120.1 . .
C29 C34 H34 120.1 . .
N3 C35 C36 115.9(10) . .
N3 C35 H35 122.0 . .
C36 C35 H35 122.0 . .
N4 C36 C37 121.8(10) . .
N4 C36 C35 113.8(9) . .
C37 C36 C35 124.3(10) . .
C38 C37 C36 118.9(11) . .
C38 C37 H37 120.5 . .
C36 C37 H37 120.5 . .
C39 C38 C37 118.9(11) . .
C39 C38 H38 120.5 . .
C37 C38 H38 120.5 . .
C38 C39 C40 121.4(11) . .
C38 C39 H39 119.3 . .
C40 C39 H39 119.3 . .
N4 C40 C39 120.0(11) . .
N4 C40 H40 120.0 . .
C39 C40 H40 120.0 . .
C101 N5 C105 117.5(11) . .
C101 N5 Fe1 128.0(9) . .
C105 N5 Fe1 114.2(7) . .
C106 N6 C107 120.0(11) . .
C106 N6 Fe1 114.6(8) . .
C107 N6 Fe1 125.4(8) . .
C135 N7 C133 115.9(9) . .
C135 N7 Fe4 115.6(8) . .
C133 N7 Fe4 127.7(8) . .
C140 N8 C136 119.6(11) . .
C140 N8 Fe4 127.6(9) . .
C136 N8 Fe4 112.8(7) . .
N5 C101 C102 122.8(12) . .
N5 C101 H101 118.6 . .
C102 C101 H101 118.6 . .
C103 C102 C101 119.2(12) . .
C103 C102 H102 120.4 . .
C101 C102 H102 120.4 . .
C104 C103 C102 117.7(13) . .
C104 C103 H103 121.1 . .
C102 C103 H103 121.1 . .
C103 C104 C105 122.5(13) . .
C103 C104 H104 118.8 . .
C105 C104 H104 118.8 . .
N5 C105 C104 120.2(11) . .
N5 C105 C106 112.5(10) . .
C104 C105 C106 127.2(12) . .
N6 C106 C105 118.1(11) . .
N6 C106 H106 121.0 . .
C105 C106 H106 121.0 . .
C108 C107 C112 120.4(9) . .
C108 C107 N6 119.9(9) . .
C112 C107 N6 119.4(9) . .
C107 C108 C109 118.6(10) . .
C107 C108 H108 120.7 . .
C109 C108 H108 120.7 . .
C110 C109 C108 120.9(11) . .
C110 C109 H109 119.5 . .
C108 C109 H109 119.5 . .
C109 C110 C111 121.6(10) . .
C109 C110 H110 119.2 . .
C111 C110 H110 119.2 . .
C112 C111 C110 117.8(9) . .
C112 C111 C113 120.3(9) . .
C110 C111 C113 122.0(9) . .
C111 C112 C107 120.4(10) . .
C111 C112 H112 119.8 . .
C107 C112 H112 119.8 . .
C114 C113 C118 117.8(9) . .
C114 C113 C111 121.9(9) . .
C118 C113 C111 120.3(9) . .
C113 C114 C115 123.3(9) . .
C113 C114 H114 118.3 . .
C115 C114 H114 118.3 . .
C114 C115 C125 124.3(9) . .
C114 C115 C116 116.8(8) . .
C125 C115 C116 118.9(8) . .
C117 C116 C115 120.6(8) . .
C117 C116 C119 121.5(8) . .
C115 C116 C119 117.8(8) . .
C118 C117 C116 119.1(9) . .
C118 C117 C127 122.1(9) . .
C116 C117 C127 118.7(9) . .
C117 C118 C113 122.0(9) . .
C117 C118 H118 119.0 . .
C113 C118 H118 119.0 . .
C120 C119 C124 120.3(8) . .
C120 C119 C116 121.9(8) . .
C124 C119 C116 117.7(8) . .
C121 C120 C119 119.5(8) . .
C121 C120 C126 123.0(9) . .
C119 C120 C126 117.4(8) . .
C120 C121 C122 121.4(9) . .
C120 C121 H121 119.3 . .
C122 C121 H121 119.3 . .
C123 C122 C121 118.6(9) . .
C123 C122 C129 121.2(8) . .
C121 C122 C129 120.2(8) . .
C124 C123 C122 121.6(9) . .
C124 C123 H123 119.2 . .
C122 C123 H123 119.2 . .
C123 C124 C119 118.2(8) . .
C123 C124 C128 121.7(9) . .
C119 C124 C128 120.0(9) . .
C126 C125 C115 121.7(10) . .
C126 C125 H125 119.1 . .
C115 C125 H125 119.1 . .
C125 C126 C120 121.9(9) . .
C125 C126 H126 119.0 . .
C120 C126 H126 119.0 . .
C128 C127 C117 120.6(9) . .
C128 C127 H127 119.7 . .
C117 C127 H127 119.7 . .
C127 C128 C124 121.3(10) . .
C127 C128 H128 119.3 . .
C124 C128 H128 119.3 . .
C130 C129 C134 117.2(9) . .
C130 C129 C122 122.1(9) . .
C134 C129 C122 120.7(8) . .
C131 C130 C129 120.0(9) . .
C131 C130 H130 120.0 . .
C129 C130 H130 120.0 . .
C132 C131 C130 123.5(9) . .
C132 C131 H131 118.3 . .
C130 C131 H131 118.3 . .
C131 C132 C133 116.7(9) . .
C131 C132 H132 121.6 . .
C133 C132 H132 121.6 . .
C134 C133 C132 121.9(9) . .
C134 C133 N7 118.9(8) . .
C132 C133 N7 119.1(8) . .
C133 C134 C129 120.6(9) . .
C133 C134 H134 119.7 . .
C129 C134 H134 119.7 . .
N7 C135 C136 116.5(11) . .
N7 C135 H135 121.8 . .
C136 C135 H135 121.8 . .
N8 C136 C137 120.4(10) . .
N8 C136 C135 114.4(11) . .
C137 C136 C135 125.2(11) . .
C138 C137 C136 119.6(12) . .
C138 C137 H137 120.2 . .
C136 C137 H137 120.2 . .
C139 C138 C137 119.0(13) . .
C139 C138 H138 120.5 . .
C137 C138 H138 120.5 . .
C138 C139 C140 120.0(12) . .
C138 C139 H139 120.0 . .
C140 C139 H139 120.0 . .
N8 C140 C139 121.3(12) . .
N8 C140 H140 119.4 . .
C139 C140 H140 119.4 . .
C201 N9 C205 119.0(10) . .
C201 N9 Fe1 127.4(9) . .
C205 N9 Fe1 113.5(8) . .
C206 N10 C207 116.8(10) . .
C206 N10 Fe1 114.0(8) . .
C207 N10 Fe1 129.2(8) . .
C235 N11 C233 119.2(10) . .
C235 N11 Fe2 113.8(8) . .
C233 N11 Fe2 126.7(8) . .
C240 N12 C236 118.2(10) . .
C240 N12 Fe2 129.0(9) . .
C236 N12 Fe2 112.8(7) . .
N9 C201 C202 121.1(12) . .
N9 C201 H201 119.5 . .
C202 C201 H201 119.5 . .
C203 C202 C201 119.5(12) . .
C203 C202 H202 120.2 . .
C201 C202 H202 120.2 . .
C204 C203 C202 120.1(12) . .
C204 C203 H203 120.0 . .
C202 C203 H203 120.0 . .
C203 C204 C205 120.2(12) . .
C203 C204 H204 119.9 . .
C205 C204 H204 119.9 . .
N9 C205 C204 120.1(10) . .
N9 C205 C206 112.5(10) . .
C204 C205 C206 127.3(11) . .
N10 C206 C205 118.6(11) . .
N10 C206 H206 120.7 . .
C205 C206 H206 120.7 . .
C208 C207 C212 118.9(9) . .
C208 C207 N10 121.5(9) . .
C212 C207 N10 119.6(9) . .
C209 C208 C207 119.4(10) . .
C209 C208 H208 120.3 . .
C207 C208 H208 120.3 . .
C210 C209 C208 120.7(11) . .
C210 C209 H209 119.7 . .
C208 C209 H209 119.7 . .
C209 C210 C211 122.3(10) . .
C209 C210 H210 118.9 . .
C211 C210 H210 118.9 . .
C210 C211 C212 116.8(9) . .
C210 C211 C213 122.9(9) . .
C212 C211 C213 120.3(9) . .
C211 C212 C207 121.8(10) . .
C211 C212 H212 119.1 . .
C207 C212 H212 119.1 . .
C214 C213 C218 116.7(9) . .
C214 C213 C211 123.2(9) . .
C218 C213 C211 119.4(9) . .
C213 C214 C215 124.2(10) . .
C213 C214 H214 117.9 . .
C215 C214 H214 117.9 . .
C214 C215 C225 125.5(9) . .
C214 C215 C216 116.7(9) . .
C225 C215 C216 117.6(8) . .
C217 C216 C219 121.2(8) . .
C217 C216 C215 119.5(8) . .
C219 C216 C215 119.3(8) . .
C218 C217 C216 119.9(9) . .
C218 C217 C227 120.7(9) . .
C216 C217 C227 119.3(8) . .
C217 C218 C213 122.7(10) . .
C217 C218 H218 118.7 . .
C213 C218 H218 118.7 . .
C220 C219 C216 121.5(8) . .
C220 C219 C224 119.9(8) . .
C216 C219 C224 118.5(8) . .
C221 C220 C219 119.6(9) . .
C221 C220 C226 123.6(9) . .
C219 C220 C226 116.8(8) . .
C220 C221 C222 122.4(9) . .
C220 C221 H221 118.8 . .
C222 C221 H221 118.8 . .
C221 C222 C223 116.9(9) . .
C221 C222 C229 123.0(9) . .
C223 C222 C229 120.0(9) . .
C224 C223 C222 122.9(9) . .
C224 C223 H223 118.6 . .
C222 C223 H223 118.6 . .
C223 C224 C228 123.3(9) . .
C223 C224 C219 118.2(9) . .
C228 C224 C219 118.5(8) . .
C226 C225 C215 122.1(10) . .
C226 C225 H225 118.9 . .
C215 C225 H225 118.9 . .
C225 C226 C220 122.5(10) . .
C225 C226 H226 118.7 . .
C220 C226 H226 118.7 . .
C228 C227 C217 119.7(10) . .
C228 C227 H227 120.1 . .
C217 C227 H227 120.1 . .
C227 C228 C224 122.5(10) . .
C227 C228 H228 118.7 . .
C224 C228 H228 118.7 . .
C230 C229 C234 116.7(9) . .
C230 C229 C222 123.4(9) . .
C234 C229 C222 119.7(9) . .
C231 C230 C229 120.2(10) . .
C231 C230 H230 119.9 . .
C229 C230 H230 119.9 . .
C232 C231 C230 122.3(11) . .
C232 C231 H231 118.9 . .
C230 C231 H231 118.9 . .
C231 C232 C233 118.9(10) . .
C231 C232 H232 120.5 . .
C233 C232 H232 120.5 . .
C234 C233 C232 120.6(10) . .
C234 C233 N11 120.7(9) . .
C232 C233 N11 118.5(9) . .
C233 C234 C229 121.3(9) . .
C233 C234 H234 119.4 . .
C229 C234 H234 119.4 . .
N11 C235 C236 117.7(11) . .
N11 C235 H235 121.2 . .
C236 C235 H235 121.2 . .
N12 C236 C237 120.6(10) . .
N12 C236 C235 114.3(10) . .
C237 C236 C235 125.0(11) . .
C238 C237 C236 120.0(12) . .
C238 C237 H237 120.0 . .
C236 C237 H237 120.0 . .
C239 C238 C237 119.2(12) . .
C239 C238 H238 120.4 . .
C237 C238 H238 120.4 . .
C238 C239 C240 119.0(12) . .
C238 C239 H239 120.5 . .
C240 C239 H239 120.5 . .
N12 C240 C239 122.8(12) . .
N12 C240 H240 118.6 . .
C239 C240 H240 118.6 . .
C301 N13 C305 118.5(11) . .
C301 N13 Fe2 126.4(9) . .
C305 N13 Fe2 115.0(8) . .
C306 N14 C307 117.9(10) . .
C306 N14 Fe2 113.8(8) . .
C307 N14 Fe2 128.3(8) . .
C335 N15 C333 117.1(9) . .
C335 N15 Fe3 114.4(8) . .
C333 N15 Fe3 128.3(7) . .
C340 N16 C336 118.6(10) . .
C340 N16 Fe3 129.3(8) . .
C336 N16 Fe3 112.1(7) . .
N13 C301 C302 118.8(12) . .
N13 C301 H301 120.6 . .
C302 C301 H301 120.6 . .
C303 C302 C301 121.8(12) . .
C303 C302 H302 119.1 . .
C301 C302 H302 119.1 . .
C302 C303 C304 118.9(13) . .
C302 C303 H303 120.5 . .
C304 C303 H303 120.5 . .
C303 C304 C305 119.2(12) . .
C303 C304 H304 120.4 . .
C305 C304 H304 120.4 . .
N13 C305 C304 122.5(11) . .
N13 C305 C306 113.2(10) . .
C304 C305 C306 124.3(12) . .
N14 C306 C305 117.3(11) . .
N14 C306 H306 121.3 . .
C305 C306 H306 121.3 . .
C308 C307 C312 118.4(10) . .
C308 C307 N14 120.5(10) . .
C312 C307 N14 120.9(9) . .
C309 C308 C307 120.6(11) . .
C309 C308 H308 119.7 . .
C307 C308 H308 119.7 . .
C310 C309 C308 121.4(11) . .
C310 C309 H309 119.3 . .
C308 C309 H309 119.3 . .
C309 C310 C311 120.4(10) . .
C309 C310 H310 119.8 . .
C311 C310 H310 119.8 . .
C312 C311 C310 117.5(9) . .
C312 C311 C313 119.1(9) . .
C310 C311 C313 123.1(9) . .
C307 C312 C311 121.6(10) . .
C307 C312 H312 119.2 . .
C311 C312 H312 119.2 . .
C314 C313 C318 118.8(9) . .
C314 C313 C311 119.8(9) . .
C318 C313 C311 121.3(9) . .
C313 C314 C315 122.2(9) . .
C313 C314 H314 118.9 . .
C315 C314 H314 118.9 . .
C314 C315 C316 117.5(9) . .
C314 C315 C325 122.0(9) . .
C316 C315 C325 120.4(9) . .
C317 C316 C315 120.5(9) . .
C317 C316 C319 120.7(8) . .
C315 C316 C319 118.5(8) . .
C318 C317 C316 119.1(9) . .
C318 C317 C327 123.2(9) . .
C316 C317 C327 117.7(9) . .
C317 C318 C313 121.8(9) . .
C317 C318 H318 119.1 . .
C313 C318 H318 119.1 . .
C320 C319 C316 120.7(8) . .
C320 C319 C324 120.0(9) . .
C316 C319 C324 119.3(8) . .
C321 C320 C319 119.1(9) . .
C321 C320 C326 122.1(9) . .
C319 C320 C326 118.6(9) . .
C320 C321 C322 123.0(10) . .
C320 C321 H321 118.5 . .
C322 C321 H321 118.5 . .
C323 C322 C321 117.6(9) . .
C323 C322 C329 120.8(9) . .
C321 C322 C329 121.5(9) . .
C322 C323 C324 121.7(10) . .
C322 C323 H323 119.1 . .
C324 C323 H323 119.1 . .
C323 C324 C328 122.9(9) . .
C323 C324 C319 118.2(9) . .
C328 C324 C319 118.7(9) . .
C326 C325 C315 119.6(10) . .
C326 C325 H325 120.2 . .
C315 C325 H325 120.2 . .
C325 C326 C320 121.9(10) . .
C325 C326 H326 119.1 . .
C320 C326 H326 119.1 . .
C328 C327 C317 122.2(10) . .
C328 C327 H327 118.9 . .
C317 C327 H327 118.9 . .
C327 C328 C324 121.3(10) . .
C327 C328 H328 119.4 . .
C324 C328 H328 119.4 . .
C330 C329 C334 116.4(10) . .
C330 C329 C322 124.3(10) . .
C334 C329 C322 119.3(9) . .
C331 C330 C329 121.5(11) . .
C331 C330 H330 119.2 . .
C329 C330 H330 119.2 . .
C332 C331 C330 122.5(11) . .
C332 C331 H331 118.7 . .
C330 C331 H331 118.7 . .
C331 C332 C333 116.9(11) . .
C331 C332 H332 121.6 . .
C333 C332 H332 121.6 . .
C334 C333 C332 121.0(10) . .
C334 C333 N15 119.8(10) . .
C332 C333 N15 119.2(10) . .
C333 C334 C329 121.6(10) . .
C333 C334 H334 119.2 . .
C329 C334 H334 119.2 . .
N15 C335 C336 116.6(11) . .
N15 C335 H335 121.7 . .
C336 C335 H335 121.7 . .
N16 C336 C337 120.7(10) . .
N16 C336 C335 114.9(10) . .
C337 C336 C335 124.3(11) . .
C338 C337 C336 120.1(11) . .
C338 C337 H337 119.9 . .
C336 C337 H337 119.9 . .
C339 C338 C337 117.3(12) . .
C339 C338 H338 121.3 . .
C337 C338 H338 121.3 . .
C338 C339 C340 122.2(12) . .
C338 C339 H339 118.9 . .
C340 C339 H339 118.9 . .
N16 C340 C339 120.9(11) . .
N16 C340 H340 119.6 . .
C339 C340 H340 119.6 . .
C401 N17 C405 117.1(10) . .
C401 N17 Fe2 128.2(9) . .
C405 N17 Fe2 114.5(7) . .
C406 N18 C407 116.4(10) . .
C406 N18 Fe2 113.6(7) . .
C407 N18 Fe2 130.0(8) . .
C435 N19 C433 116.7(9) . .
C435 N19 Fe4 114.3(7) . .
C433 N19 Fe4 129.0(7) . .
C440 N20 C436 118.7(10) . .
C440 N20 Fe4 127.3(9) . .
C436 N20 Fe4 114.0(8) . .
N17 C401 C402 124.8(12) . .
N17 C401 H401 117.6 . .
C402 C401 H401 117.6 . .
C403 C402 C401 117.2(11) . .
C403 C402 H402 121.4 . .
C401 C402 H402 121.4 . .
C404 C403 C402 118.9(12) . .
C404 C403 H403 120.5 . .
C402 C403 H403 120.5 . .
C403 C404 C405 120.3(12) . .
C403 C404 H404 119.8 . .
C405 C404 H404 119.8 . .
N17 C405 C404 121.5(10) . .
N17 C405 C406 111.6(10) . .
C404 C405 C406 126.8(11) . .
N18 C406 C405 118.9(11) . .
N18 C406 H406 120.6 . .
C405 C406 H406 120.6 . .
C408 C407 C412 118.9(9) . .
C408 C407 N18 121.4(10) . .
C412 C407 N18 119.7(10) . .
C407 C408 C409 118.9(10) . .
C407 C408 H408 120.5 . .
C409 C408 H408 120.5 . .
C410 C409 C408 121.0(11) . .
C410 C409 H409 119.5 . .
C408 C409 H409 119.5 . .
C409 C410 C411 122.2(10) . .
C409 C410 H410 118.9 . .
C411 C410 H410 118.9 . .
C410 C411 C412 116.2(9) . .
C410 C411 C413 124.4(9) . .
C412 C411 C413 119.2(9) . .
C411 C412 C407 122.7(10) . .
C411 C412 H412 118.7 . .
C407 C412 H412 118.7 . .
C414 C413 C418 118.6(9) . .
C414 C413 C411 120.8(9) . .
C418 C413 C411 120.6(9) . .
C413 C414 C415 122.4(10) . .
C413 C414 H414 118.8 . .
C415 C414 H414 118.8 . .
C414 C415 C416 117.8(9) . .
C414 C415 C425 123.3(9) . .
C416 C415 C425 118.9(9) . .
C417 C416 C415 119.7(9) . .
C417 C416 C419 120.8(9) . .
C415 C416 C419 119.4(8) . .
C418 C417 C416 119.2(9) . .
C418 C417 C427 122.6(9) . .
C416 C417 C427 118.2(9) . .
C413 C418 C417 122.1(10) . .
C413 C418 H418 119.0 . .
C417 C418 H418 119.0 . .
C420 C419 C424 120.7(9) . .
C420 C419 C416 120.5(9) . .
C424 C419 C416 118.7(8) . .
C421 C420 C419 118.1(9) . .
C421 C420 C426 124.8(9) . .
C419 C420 C426 117.1(9) . .
C420 C421 C422 122.6(9) . .
C420 C421 H421 118.7 . .
C422 C421 H421 118.7 . .
C423 C422 C421 118.5(9) . .
C423 C422 C429 120.3(9) . .
C421 C422 C429 121.2(9) . .
C422 C423 C424 121.0(9) . .
C422 C423 H423 119.5 . .
C424 C423 H423 119.5 . .
C423 C424 C419 118.9(9) . .
C423 C424 C428 121.8(9) . .
C419 C424 C428 119.3(9) . .
C426 C425 C415 120.7(10) . .
C426 C425 H425 119.7 . .
C415 C425 H425 119.7 . .
C425 C426 C420 123.1(10) . .
C425 C426 H426 118.4 . .
C420 C426 H426 118.4 . .
C428 C427 C417 120.4(10) . .
C428 C427 H427 119.8 . .
C417 C427 H427 119.8 . .
C427 C428 C424 122.4(10) . .
C427 C428 H428 118.8 . .
C424 C428 H428 118.8 . .
C430 C429 C434 117.3(9) . .
C430 C429 C422 122.9(9) . .
C434 C429 C422 119.7(9) . .
C431 C430 C429 121.5(10) . .
C431 C430 H430 119.3 . .
C429 C430 H430 119.3 . .
C430 C431 C432 120.2(11) . .
C430 C431 H431 119.9 . .
C432 C431 H431 119.9 . .
C431 C432 C433 119.9(10) . .
C431 C432 H432 120.1 . .
C433 C432 H432 120.1 . .
C434 C433 C432 120.0(10) . .
C434 C433 N19 120.2(10) . .
C432 C433 N19 119.8(10) . .
C433 C434 C429 121.1(10) . .
C433 C434 H434 119.4 . .
C429 C434 H434 119.4 . .
N19 C435 C436 116.9(10) . .
N19 C435 H435 121.6 . .
C436 C435 H435 121.6 . .
N20 C436 C437 122.6(11) . .
N20 C436 C435 113.9(10) . .
C437 C436 C435 123.5(11) . .
C438 C437 C436 117.2(12) . .
C438 C437 H437 121.4 . .
C436 C437 H437 121.4 . .
C439 C438 C437 119.4(13) . .
C439 C438 H438 120.3 . .
C437 C438 H438 120.3 . .
C438 C439 C440 118.4(13) . .
C438 C439 H439 120.8 . .
C440 C439 H439 120.8 . .
N20 C440 C439 120.2(12) . .
N20 C440 H440 119.9 . .
C439 C440 H440 119.9 . .
C501 N21 C505 120.0(10) . .
C501 N21 Fe3 127.0(8) . .
C505 N21 Fe3 113.0(7) . .
C506 N22 C507 117.1(9) . .
C506 N22 Fe3 115.0(7) . .
C507 N22 Fe3 127.8(8) . .
C535 N23 C533 117.0(10) . .
C535 N23 Fe4 114.4(8) . .
C533 N23 Fe4 128.0(8) . .
C540 N24 C536 119.1(10) . .
C540 N24 Fe4 126.5(9) . .
C536 N24 Fe4 113.8(8) . .
N21 C501 C502 120.4(11) . .
N21 C501 H501 119.8 . .
C502 C501 H501 119.8 . .
C503 C502 C501 118.8(11) . .
C503 C502 H502 120.6 . .
C501 C502 H502 120.6 . .
C504 C503 C502 120.4(12) . .
C504 C503 H503 119.8 . .
C502 C503 H503 119.8 . .
C503 C504 C505 119.6(11) . .
C503 C504 H504 120.2 . .
C505 C504 H504 120.2 . .
N21 C505 C504 120.9(10) . .
N21 C505 C506 114.2(10) . .
C504 C505 C506 124.9(11) . .
N22 C506 C505 116.6(10) . .
N22 C506 H506 121.7 . .
C505 C506 H506 121.7 . .
C512 C507 C508 117.4(9) . .
C512 C507 N22 122.6(9) . .
C508 C507 N22 120.0(9) . .
C509 C508 C507 121.0(10) . .
C509 C508 H508 119.5 . .
C507 C508 H508 119.5 . .
C510 C509 C508 120.0(10) . .
C510 C509 H509 120.0 . .
C508 C509 H509 120.0 . .
C509 C510 C511 121.7(10) . .
C509 C510 H510 119.2 . .
C511 C510 H510 119.2 . .
C512 C511 C510 116.9(9) . .
C512 C511 C513 120.4(9) . .
C510 C511 C513 122.5(9) . .
C507 C512 C511 123.0(10) . .
C507 C512 H512 118.5 . .
C511 C512 H512 118.5 . .
C514 C513 C518 117.8(9) . .
C514 C513 C511 122.0(9) . .
C518 C513 C511 120.2(9) . .
C513 C514 C515 121.6(9) . .
C513 C514 H514 119.2 . .
C515 C514 H514 119.2 . .
C514 C515 C516 118.2(9) . .
C514 C515 C525 124.2(9) . .
C516 C515 C525 117.6(9) . .
C517 C516 C515 120.0(9) . .
C517 C516 C519 119.4(9) . .
C515 C516 C519 120.6(8) . .
C518 C517 C516 119.0(9) . .
C518 C517 C527 121.8(9) . .
C516 C517 C527 119.2(9) . .
C517 C518 C513 123.3(9) . .
C517 C518 H518 118.3 . .
C513 C518 H518 118.3 . .
C520 C519 C524 119.7(9) . .
C520 C519 C516 120.2(9) . .
C524 C519 C516 120.1(8) . .
C521 C520 C519 119.5(9) . .
C521 C520 C526 122.4(9) . .
C519 C520 C526 117.8(9) . .
C520 C521 C522 122.3(10) . .
C520 C521 H521 118.8 . .
C522 C521 H521 118.8 . .
C523 C522 C521 117.2(9) . .
C523 C522 C529 121.1(9) . .
C521 C522 C529 121.6(9) . .
C522 C523 C524 122.2(10) . .
C522 C523 H523 118.9 . .
C524 C523 H523 118.9 . .
C523 C524 C528 122.9(10) . .
C523 C524 C519 118.2(9) . .
C528 C524 C519 118.9(9) . .
C526 C525 C515 121.9(10) . .
C526 C525 H525 119.0 . .
C515 C525 H525 119.0 . .
C525 C526 C520 121.9(10) . .
C525 C526 H526 119.1 . .
C520 C526 H526 119.1 . .
C528 C527 C517 120.6(10) . .
C528 C527 H527 119.7 . .
C517 C527 H527 119.7 . .
C527 C528 C524 121.8(10) . .
C527 C528 H528 119.1 . .
C524 C528 H528 119.1 . .
C530 C529 C534 115.2(9) . .
C530 C529 C522 126.4(10) . .
C534 C529 C522 118.4(9) . .
C531 C530 C529 121.9(11) . .
C531 C530 H530 119.0 . .
C529 C530 H530 119.0 . .
C530 C531 C532 122.5(11) . .
C530 C531 H531 118.8 . .
C532 C531 H531 118.8 . .
C531 C532 C533 117.6(11) . .
C531 C532 H532 121.2 . .
C533 C532 H532 121.2 . .
C532 C533 C534 121.5(10) . .
C532 C533 N23 120.2(10) . .
C534 C533 N23 118.0(9) . .
C533 C534 C529 121.0(10) . .
C533 C534 H534 119.5 . .
C529 C534 H534 119.5 . .
N23 C535 C536 117.5(11) . .
N23 C535 H535 121.3 . .
C536 C535 H535 121.3 . .
N24 C536 C537 121.0(11) . .
N24 C536 C535 113.6(10) . .
C537 C536 C535 125.4(11) . .
C538 C537 C536 119.0(12) . .
C538 C537 H537 120.5 . .
C536 C537 H537 120.5 . .
C539 C538 C537 119.7(12) . .
C539 C538 H538 120.1 . .
C537 C538 H538 120.1 . .
C538 C539 C540 119.2(12) . .
C538 C539 H539 120.4 . .
C540 C539 H539 120.4 . .
N24 C540 C539 121.7(12) . .
N24 C540 H540 119.2 . .
C539 C540 H540 119.2 . .
C601 C600 C605 120.0 . .
C601 C600 H600 120.0 . .
C605 C600 H600 120.0 . .
C600 C601 C602 120.0 . .
C600 C601 H601 120.0 . .
C602 C601 H601 120.0 . .
C603 C602 C601 120.0 . .
C603 C602 H602 120.0 . .
C601 C602 H602 120.0 . .
C604 C603 C602 120.0 . .
C604 C603 H603 120.0 . .
C602 C603 H603 120.0 . .
C603 C604 C605 120.0 . .
C603 C604 H604 120.0 . .
C605 C604 H604 120.0 . .
C604 C605 C600 120.0 . .
C604 C605 H605 120.0 . .
C600 C605 H605 120.0 . .
C607 C606 C611 120.0 . .
C607 C606 H606 120.0 . .
C611 C606 H606 120.0 . .
C606 C607 C608 120.0 . .
C606 C607 H607 120.0 . .
C608 C607 H607 120.0 . .
C609 C608 C607 120.0 . .
C609 C608 H608 120.0 . .
C607 C608 H608 120.0 . .
C610 C609 C608 120.0 . .
C610 C609 H609 120.0 . .
C608 C609 H609 120.0 . .
C609 C610 C611 120.0 . .
C609 C610 H610 120.0 . .
C611 C610 H610 120.0 . .
C610 C611 C606 120.0 . .
C610 C611 H611 120.0 . .
C606 C611 H611 120.0 . .
C613 C612 C617 120.0 . .
C613 C612 H612 120.0 . .
C617 C612 H612 120.0 . .
C612 C613 C614 120.0 . .
C612 C613 H613 120.0 . .
C614 C613 H613 120.0 . .
C615 C614 C613 120.0 . .
C615 C614 H614 120.0 . .
C613 C614 H614 120.0 . .
C614 C615 C616 120.0 . .
C614 C615 H615 120.0 . .
C616 C615 H615 120.0 . .
C617 C616 C615 120.0 . .
C617 C616 H616 120.0 . .
C615 C616 H616 120.0 . .
C616 C617 C612 120.0 . .
C616 C617 H617 120.0 . .
C612 C617 H617 120.0 . .
C619 C618 C623 120.0 . .
C619 C618 H618 120.0 . .
C623 C618 H618 120.0 . .
C618 C619 C620 120.0 . .
C618 C619 H619 120.0 . .
C620 C619 H619 120.0 . .
C619 C620 C621 120.0 . .
C619 C620 H620 120.0 . .
C621 C620 H620 120.0 . .
C620 C621 C622 120.0 . .
C620 C621 H621 120.0 . .
C622 C621 H621 120.0 . .
C623 C622 C621 120.0 . .
C623 C622 H622 120.0 . .
C621 C622 H622 120.0 . .
C622 C623 C618 120.0 . .
C622 C623 H623 120.0 . .
C618 C623 H623 120.0 . .
O2 S1 O1 119.6(8) . .
O2 S1 N200 123.1(8) . .
O1 S1 N200 103.6(8) . .
O2 S1 C1A 104.1(9) . .
O1 S1 C1A 105.0(8) . .
N200 S1 C1A 97.8(9) . .
O4 S2 O3 116.3(9) . .
O4 S2 N200 111.7(8) . .
O3 S2 N200 115.4(8) . .
O4 S2 C2A 106.5(9) . .
O3 S2 C2A 103.5(9) . .
N200 S2 C2A 101.4(9) . .
S2 N200 S1 120.0(9) . .
F3A C1A F2A 108.6(16) . .
F3A C1A F1A 113.4(16) . .
F2A C1A F1A 109.7(16) . .
F3A C1A S1 107.9(12) . .
F2A C1A S1 107.2(12) . .
F1A C1A S1 109.7(11) . .
F6A C2A F5A 109.0(15) . .
F6A C2A F4A 111.7(15) . .
F5A C2A F4A 105.9(14) . .
F6A C2A S2 109.5(12) . .
F5A C2A S2 108.7(12) . .
F4A C2A S2 112.0(11) . .
O5 S3 O6 117.3(8) . .
O5 S3 N201 122.4(8) . .
O6 S3 N201 106.2(8) . .
O5 S3 C3A 102.3(8) . .
O6 S3 C3A 103.8(9) . .
N201 S3 C3A 101.8(8) . .
O7 S4 O8 117.6(9) . .
O7 S4 N201 111.7(9) . .
O8 S4 N201 114.5(8) . .
O7 S4 C4A 103.2(9) . .
O8 S4 C4A 102.5(9) . .
N201 S4 C4A 105.4(9) . .
S4 N201 S3 123.9(9) . .
F1B C3A F2B 109.6(14) . .
F1B C3A F3B 109.7(14) . .
F2B C3A F3B 105.1(13) . .
F1B C3A S3 112.3(12) . .
F2B C3A S3 109.0(11) . .
F3B C3A S3 110.9(10) . .
F6B C4A F4B 113.5(16) . .
F6B C4A F5B 108.0(16) . .
F4B C4A F5B 108.2(16) . .
F6B C4A S4 108.1(12) . .
F4B C4A S4 112.1(12) . .
F5B C4A S4 106.5(11) . .
O9 S5 O10 117.6(12) . .
O9 S5 N102 117.5(11) . .
O10 S5 N102 105.3(10) . .
O9 S5 C5A 106.3(11) . .
O10 S5 C5A 106.9(11) . .
N102 S5 C5A 101.8(10) . .
O11 S6 O12 117.2(11) . .
O11 S6 N102 121.0(10) . .
O12 S6 N102 103.7(10) . .
O11 S6 C6A 106.4(10) . .
O12 S6 C6A 102.8(10) . .
N102 S6 C6A 103.6(10) . .
S5 N102 S6 118.0(10) . .
F2C C5A F3C 106.0(18) . .
F2C C5A F1C 114.0(18) . .
F3C C5A F1C 106.4(17) . .
F2C C5A S5 110.1(14) . .
F3C C5A S5 111.6(15) . .
F1C C5A S5 108.8(13) . .
F5C C6A F4C 109.4(18) . .
F5C C6A F6C 107.8(18) . .
F4C C6A F6C 112.4(17) . .
F5C C6A S6 108.6(13) . .
F4C C6A S6 109.4(13) . .
F6C C6A S6 109.3(13) . .
O9' S5' O10' 120(2) . .
O9' S5' N202 114.9(19) . .
O10' S5' N202 107.4(18) . .
O9' S5' C5A' 105.8(17) . .
O10' S5' C5A' 106.5(18) . .
N202 S5' C5A' 100.4(15) . .
O11' S6' O12' 123(2) . .
O11' S6' N202 110.4(18) . .
O12' S6' N202 103.3(18) . .
O11' S6' C6A' 106.2(18) . .
O12' S6' C6A' 105.2(18) . .
N202 S6' C6A' 107.8(16) . .
S6' N202 S5' 124.8(16) . .
F1C' C5A' F3C' 109(3) . .
F1C' C5A' F2C' 108(2) . .
F3C' C5A' F2C' 106(2) . .
F1C' C5A' S5' 113(2) . .
F3C' C5A' S5' 109(2) . .
F2C' C5A' S5' 110(2) . .
F6C' C6A' F4C' 103(2) . .
F6C' C6A' F5C' 112(3) . .
F4C' C6A' F5C' 102(2) . .
F6C' C6A' S6' 110(2) . .
F4C' C6A' S6' 116(2) . .
F5C' C6A' S6' 113(2) . .
O14 S7 O13 120.4(16) . .
O14 S7 N103 117.9(15) . .
O13 S7 N103 102.7(13) . .
O14 S7 C7A 109.5(15) . .
O13 S7 C7A 101.7(14) . .
N103 S7 C7A 102.1(13) . .
O15 S8 O16 121.2(17) . .
O15 S8 N103 106.4(14) . .
O16 S8 N103 110.1(14) . .
O15 S8 C8A 102.8(13) . .
O16 S8 C8A 109.3(14) . .
N103 S8 C8A 106.0(13) . .
S7 N103 S8 121.0(13) . .
F1D C7A F3D 109(2) . .
F1D C7A F2D 107(2) . .
F3D C7A F2D 104(2) . .
F1D C7A S7 114.4(19) . .
F3D C7A S7 114.2(17) . .
F2D C7A S7 107.3(17) . .
F5D C8A F6D 113(2) . .
F5D C8A F4D 106(2) . .
F6D C8A F4D 99.3(19) . .
F5D C8A S8 113.5(17) . .
F6D C8A S8 112.6(16) . .
F4D C8A S8 111.2(16) . .
O13' S7' O14' 119(2) . .
O13' S7' N3' 111(2) . .
O14' S7' N3' 106(2) . .
O13' S7' C7' 112(2) . .
O14' S7' C7' 102.4(19) . .
N3' S7' C7' 105.0(16) . .
O15' S8' O16' 121(2) . .
O15' S8' N3' 109(2) . .
O16' S8' N3' 111(2) . .
O15' S8' C8' 106(2) . .
O16' S8' C8' 103.6(19) . .
N3' S8' C8' 104.9(16) . .
S7' N3' S8' 135(2) . .
F3D' C7' F1D' 119(3) . .
F3D' C7' F2D' 109(3) . .
F1D' C7' F2D' 108(3) . .
F3D' C7' S7' 102(2) . .
F1D' C7' S7' 111(2) . .
F2D' C7' S7' 107(2) . .
F6D' C8' F5D' 108(2) . .
F6D' C8' F4D' 114(3) . .
F5D' C8' F4D' 107(3) . .
F6D' C8' S8' 108(2) . .
F5D' C8' S8' 112(2) . .
F4D' C8' S8' 108(2) . .
F3' C7A' F2' 115(3) . .
F3' C7A' F1' 112(3) . .
F2' C7A' F1' 91(3) . .
F3' C7A' S7A 117(3) . .
F2' C7A' S7A 111(3) . .
F1' C7A' S7A 109(3) . .
O17 S9 O18 132.7(12) . .
O17 S9 N104 145.2(11) . 3_765
O18 S9 N104 56.5(12) . 3_765
O17 S9 O18' 90.5(13) . .
N104 S9 O18' 109.4(13) 3_765 .
O17 S9 N104 91.6(10) . .
O18 S9 N104 108.1(13) . .
N104 S9 N104 57.6(13) 3_765 .
O18' S9 N104 152.2(14) . .
O17 S9 C9A 107.1(9) . .
O18 S9 C9A 109.6(11) . .
N104 S9 C9A 96.1(12) 3_765 .
O18' S9 C9A 103.3(12) . .
N104 S9 C9A 102.6(11) . .
N104 O18 S9 63.3(12) 3_765 .
O18 N104 S9 60.2(9) 3_765 3_765
O18 N104 N104 121(2) 3_765 3_765
S9 N104 N104 68.7(15) 3_765 3_765
O18 N104 S9 154(2) 3_765 .
S9 N104 S9 122.4(13) 3_765 .
N104 N104 S9 53.8(8) 3_765 .
F1E' C9A F2E 125(2) . .
F3E C9A F2E 121.1(18) . .
F3E C9A F1E 113.7(19) . .
F2E C9A F1E 92.8(16) . .
F1E' C9A F3E' 112(2) . .
F2E C9A F3E' 69.4(16) . .
F1E' C9A S9 122(2) . .
F3E C9A S9 111.8(14) . .
F2E C9A S9 107.2(12) . .
F1E C9A S9 108.3(14) . .
F3E' C9A S9 108.6(15) . .
C9A F2E F3E' 59.5(14) . .
C9A F3E' F2E 51.1(12) . .
O21 S11 O22 116.7(13) . .
O21 S11 N105 123.0(13) . .
O22 S11 N105 103.1(11) . .
O21 S11 C11A 104.2(12) . .
O22 S11 C11A 101.8(12) . .
N105 S11 C11A 105.5(11) . .
O24 S12 O23 112.8(17) . .
O24 S12 N105 112.1(15) . .
O23 S12 N105 114.3(13) . .
O24 S12 C12A 108.6(16) . .
O23 S12 C12A 106.1(12) . .
N105 S12 C12A 101.9(11) . .
S11 N105 S12 126.7(12) . .
F3F C11A F2F 121(2) . .
F3F C11A F1F 103.0(18) . .
F2F C11A F1F 102.8(18) . .
F3F C11A S11 110.9(15) . .
F2F C11A S11 107.3(15) . .
F1F C11A S11 111.2(16) . .
F6F C12A F4F 110.9(19) . .
F6F C12A F5F 106.1(19) . .
F4F C12A F5F 110.3(19) . .
F6F C12A S12 111.6(15) . .
F4F C12A S12 108.5(14) . .
F5F C12A S12 109.3(16) . .
O23' S12' O24' 113.2(15) . .
O23' S12' N205 102.3(13) . .
O24' S12' N205 125.3(14) . .
O23' S12' C12' 103.9(15) . .
O24' S12' C12' 104.7(14) . .
N205 S12' C12' 105.5(13) . .
O22' S11' O21' 119.2(17) . .
O22' S11' N205 115.8(15) . .
O21' S11' N205 106.8(15) . .
O22' S11' C11' 105.5(14) . .
O21' S11' C11' 105.6(15) . .
N205 S11' C11' 102.1(13) . .
S12' N205 S11' 121.5(13) . .
F3F' C11' F2F' 113(2) . .
F3F' C11' F1F' 106(2) . .
F2F' C11' F1F' 110(2) . .
F3F' C11' S11' 109.1(18) . .
F2F' C11' S11' 108.1(18) . .
F1F' C11' S11' 110.9(18) . .
F4F' C12' F6F' 112(2) . .
F4F' C12' F5F' 115(2) . .
F6F' C12' F5F' 107(2) . .
F4F' C12' S12' 104.5(17) . .
F6F' C12' S12' 109.3(18) . .
F5F' C12' S12' 108.6(18) . .
N1S C1S C2S 166(3) . .
C1S C2S H2SA 109.5 . .
C1S C2S H2SB 109.5 . .
H2SA C2S H2SB 109.5 . .
C1S C2S H2SC 109.5 . .
H2SA C2S H2SC 109.5 . .
H2SB C2S H2SC 109.5 . .

loop_
_geom_bond_atom_site_label_1
_geom_bond_atom_site_label_2
_geom_bond_distance
_geom_bond_site_symmetry_2
Fe1 N1 1.962(11) .
Fe1 N2 1.965(10) .
Fe1 N10 1.969(10) .
Fe1 N9 1.982(10) .
Fe1 N5 1.981(11) .
Fe1 N6 1.996(10) .
Fe2 N17 1.971(10) .
Fe2 N18 1.955(9) .
Fe2 N13 1.962(10) .
Fe2 N12 1.977(10) .
Fe2 N11 1.999(10) .
Fe2 N14 2.019(10) .
Fe3 N4 1.953(9) .
Fe3 N15 1.954(9) .
Fe3 N16 1.972(10) .
Fe3 N22 1.971(9) .
Fe3 N3 1.983(9) .
Fe3 N21 1.991(10) .
Fe4 N24 1.972(10) .
Fe4 N7 1.969(9) .
Fe4 N20 1.985(11) .
Fe4 N19 1.992(10) .
Fe4 N23 2.000(10) .
Fe4 N8 2.022(11) .
N1 C1 1.341(12) .
N1 C5 1.349(12) .
N2 C6 1.278(11) .
N2 C7 1.420(11) .
N3 C35 1.288(10) .
N3 C33 1.464(10) .
N4 C40 1.363(11) .
N4 C36 1.365(11) .
C1 C2 1.402(13) .
C1 H1 0.9500 .
C2 C3 1.360(13) .
C2 H2 0.9500 .
C3 C4 1.362(13) .
C3 H3 0.9500 .
C4 C5 1.383(12) .
C4 H4 0.9500 .
C5 C6 1.450(12) .
C6 H6 0.9500 .
C7 C8 1.395(12) .
C7 C12 1.410(11) .
C8 C9 1.389(12) .
C8 H8 0.9500 .
C9 C10 1.390(11) .
C9 H9 0.9500 .
C10 C11 1.406(12) .
C10 H10 0.9500 .
C11 C12 1.389(11) .
C11 C13 1.470(11) .
C12 H12 0.9500 .
C13 C14 1.369(11) .
C13 C18 1.412(11) .
C14 C15 1.393(11) .
C14 H14 0.9500 .
C15 C25 1.433(11) .
C15 C16 1.433(11) .
C16 C17 1.397(11) .
C16 C19 1.425(11) .
C17 C18 1.389(11) .
C17 C27 1.453(11) .
C18 H18 0.9500 .
C19 C20 1.405(11) .
C19 C24 1.420(11) .
C20 C21 1.380(11) .
C20 C26 1.446(11) .
C21 C22 1.407(11) .
C21 H21 0.9500 .
C22 C23 1.397(11) .
C22 C29 1.449(11) .
C23 C24 1.396(11) .
C23 H23 0.9500 .
C24 C28 1.416(11) .
C25 C26 1.328(11) .
C25 H25 0.9500 .
C26 H26 0.9500 .
C27 C28 1.339(11) .
C27 H27 0.9500 .
C28 H28 0.9500 .
C29 C30 1.393(11) .
C29 C34 1.429(11) .
C30 C31 1.383(11) .
C30 H30 0.9500 .
C31 C32 1.361(11) .
C31 H31 0.9500 .
C32 C33 1.381(11) .
C32 H32 0.9500 .
C33 C34 1.374(11) .
C34 H34 0.9500 .
C35 C36 1.423(12) .
C35 H35 0.9500 .
C36 C37 1.408(12) .
C37 C38 1.379(12) .
C37 H37 0.9500 .
C38 C39 1.367(12) .
C38 H38 0.9500 .
C39 C40 1.399(12) .
C39 H39 0.9500 .
C40 H40 0.9500 .
N5 C101 1.338(12) .
N5 C105 1.374(12) .
N6 C106 1.273(12) .
N6 C107 1.428(11) .
N7 C135 1.289(11) .
N7 C133 1.455(10) .
N8 C140 1.347(12) .
N8 C136 1.350(12) .
C101 C102 1.382(13) .
C101 H101 0.9500 .
C102 C103 1.384(13) .
C102 H102 0.9500 .
C103 C104 1.341(13) .
C103 H103 0.9500 .
C104 C105 1.370(13) .
C104 H104 0.9500 .
C105 C106 1.440(12) .
C106 H106 0.9500 .
C107 C108 1.386(12) .
C107 C112 1.400(11) .
C108 C109 1.397(12) .
C108 H108 0.9500 .
C109 C110 1.353(11) .
C109 H109 0.9500 .
C110 C111 1.403(11) .
C110 H110 0.9500 .
C111 C112 1.396(11) .
C111 C113 1.486(11) .
C112 H112 0.9500 .
C113 C114 1.374(11) .
C113 C118 1.406(11) .
C114 C115 1.405(11) .
C114 H114 0.9500 .
C115 C125 1.421(11) .
C115 C116 1.439(11) .
C116 C117 1.398(11) .
C116 C119 1.441(11) .
C117 C118 1.385(11) .
C117 C127 1.444(11) .
C118 H118 0.9500 .
C119 C120 1.399(11) .
C119 C124 1.420(11) .
C120 C121 1.385(11) .
C120 C126 1.441(11) .
C121 C122 1.399(11) .
C121 H121 0.9500 .
C122 C123 1.397(11) .
C122 C129 1.456(11) .
C123 C124 1.398(11) .
C123 H123 0.9500 .
C124 C128 1.435(11) .
C125 C126 1.345(11) .
C125 H125 0.9500 .
C126 H126 0.9500 .
C127 C128 1.350(11) .
C127 H127 0.9500 .
C128 H128 0.9500 .
C129 C130 1.390(11) .
C129 C134 1.418(11) .
C130 C131 1.380(11) .
C130 H130 0.9500 .
C131 C132 1.370(11) .
C131 H131 0.9500 .
C132 C133 1.385(11) .
C132 H132 0.9500 .
C133 C134 1.377(11) .
C134 H134 0.9500 .
C135 C136 1.433(12) .
C135 H135 0.9500 .
C136 C137 1.412(13) .
C137 C138 1.373(12) .
C137 H137 0.9500 .
C138 C139 1.372(13) .
C138 H138 0.9500 .
C139 C140 1.388(13) .
C139 H139 0.9500 .
C140 H140 0.9500 .
N9 C201 1.346(12) .
N9 C205 1.372(12) .
N10 C206 1.287(11) .
N10 C207 1.408(11) .
N11 C235 1.274(11) .
N11 C233 1.457(11) .
N12 C240 1.355(12) .
N12 C236 1.367(12) .
C201 C202 1.382(13) .
C201 H201 0.9500 .
C202 C203 1.367(13) .
C202 H202 0.9500 .
C203 C204 1.342(12) .
C203 H203 0.9500 .
C204 C205 1.389(12) .
C204 H204 0.9500 .
C205 C206 1.430(12) .
C206 H206 0.9500 .
C207 C208 1.396(12) .
C207 C212 1.398(11) .
C208 C209 1.388(12) .
C208 H208 0.9500 .
C209 C210 1.360(11) .
C209 H209 0.9500 .
C210 C211 1.393(11) .
C210 H210 0.9500 .
C211 C212 1.400(11) .
C211 C213 1.469(11) .
C212 H212 0.9500 .
C213 C214 1.384(11) .
C213 C218 1.402(11) .
C214 C215 1.399(11) .
C214 H214 0.9500 .
C215 C225 1.416(11) .
C215 C216 1.458(11) .
C216 C217 1.392(11) .
C216 C219 1.426(11) .
C217 C218 1.387(11) .
C217 C227 1.444(11) .
C218 H218 0.9500 .
C219 C220 1.399(11) .
C219 C224 1.426(11) .
C220 C221 1.381(11) .
C220 C226 1.460(11) .
C221 C222 1.404(11) .
C221 H221 0.9500 .
C222 C223 1.402(11) .
C222 C229 1.458(11) .
C223 C224 1.389(11) .
C223 H223 0.9500 .
C224 C228 1.429(11) .
C225 C226 1.331(11) .
C225 H225 0.9500 .
C226 H226 0.9500 .
C227 C228 1.344(11) .
C227 H227 0.9500 .
C228 H228 0.9500 .
C229 C230 1.400(11) .
C229 C234 1.420(11) .
C230 C231 1.378(11) .
C230 H230 0.9500 .
C231 C232 1.359(11) .
C231 H231 0.9500 .
C232 C233 1.377(11) .
C232 H232 0.9500 .
C233 C234 1.370(11) .
C234 H234 0.9500 .
C235 C236 1.423(12) .
C235 H235 0.9500 .
C236 C237 1.407(12) .
C237 C238 1.373(13) .
C237 H237 0.9500 .
C238 C239 1.383(13) .
C238 H238 0.9500 .
C239 C240 1.384(13) .
C239 H239 0.9500 .
C240 H240 0.9500 .
N13 C301 1.358(12) .
N13 C305 1.357(12) .
N14 C306 1.282(11) .
N14 C307 1.398(11) .
N15 C335 1.298(11) .
N15 C333 1.454(11) .
N16 C340 1.341(12) .
N16 C336 1.366(11) .
C301 C302 1.405(13) .
C301 H301 0.9500 .
C302 C303 1.347(13) .
C302 H302 0.9500 .
C303 C304 1.361(13) .
C303 H303 0.9500 .
C304 C305 1.375(12) .
C304 H304 0.9500 .
C305 C306 1.446(12) .
C306 H306 0.9500 .
C307 C308 1.387(12) .
C307 C312 1.400(11) .
C308 C309 1.381(12) .
C308 H308 0.9500 .
C309 C310 1.360(12) .
C309 H309 0.9500 .
C310 C311 1.415(11) .
C310 H310 0.9500 .
C311 C312 1.406(11) .
C311 C313 1.485(11) .
C312 H312 0.9500 .
C313 C314 1.388(11) .
C313 C318 1.391(11) .
C314 C315 1.408(11) .
C314 H314 0.9500 .
C315 C316 1.420(11) .
C315 C325 1.432(11) .
C316 C317 1.414(11) .
C316 C319 1.431(11) .
C317 C318 1.384(11) .
C317 C327 1.443(11) .
C318 H318 0.9500 .
C319 C320 1.398(11) .
C319 C324 1.434(11) .
C320 C321 1.373(11) .
C320 C326 1.445(11) .
C321 C322 1.400(11) .
C321 H321 0.9500 .
C322 C323 1.395(11) .
C322 C329 1.459(11) .
C323 C324 1.402(11) .
C323 H323 0.9500 .
C324 C328 1.430(11) .
C325 C326 1.352(11) .
C325 H325 0.9500 .
C326 H326 0.9500 .
C327 C328 1.344(11) .
C327 H327 0.9500 .
C328 H328 0.9500 .
C329 C330 1.378(11) .
C329 C334 1.407(11) .
C330 C331 1.377(12) .
C330 H330 0.9500 .
C331 C332 1.372(12) .
C331 H331 0.9500 .
C332 C333 1.392(12) .
C332 H332 0.9500 .
C333 C334 1.380(12) .
C334 H334 0.9500 .
C335 C336 1.416(12) .
C335 H335 0.9500 .
C336 C337 1.418(12) .
C337 C338 1.372(13) .
C337 H337 0.9500 .
C338 C339 1.364(13) .
C338 H338 0.9500 .
C339 C340 1.389(12) .
C339 H339 0.9500 .
C340 H340 0.9500 .
N17 C401 1.330(11) .
N17 C405 1.348(11) .
N18 C406 1.286(11) .
N18 C407 1.409(11) .
N19 C435 1.307(11) .
N19 C433 1.446(11) .
N20 C440 1.364(12) .
N20 C436 1.362(12) .
C401 C402 1.382(12) .
C401 H401 0.9500 .
C402 C403 1.386(13) .
C402 H402 0.9500 .
C403 C404 1.363(12) .
C403 H403 0.9500 .
C404 C405 1.384(12) .
C404 H404 0.9500 .
C405 C406 1.432(12) .
C406 H406 0.9500 .
C407 C408 1.393(12) .
C407 C412 1.406(11) .
C408 C409 1.397(12) .
C408 H408 0.9500 .
C409 C410 1.366(12) .
C409 H409 0.9500 .
C410 C411 1.399(11) .
C410 H410 0.9500 .
C411 C412 1.398(11) .
C411 C413 1.474(11) .
C412 H412 0.9500 .
C413 C414 1.376(11) .
C413 C418 1.383(11) .
C414 C415 1.400(11) .
C414 H414 0.9500 .
C415 C416 1.419(11) .
C415 C425 1.429(11) .
C416 C417 1.418(11) .
C416 C419 1.428(11) .
C417 C418 1.376(11) .
C417 C427 1.439(11) .
C418 H418 0.9500 .
C419 C420 1.413(11) .
C419 C424 1.410(11) .
C420 C421 1.386(11) .
C420 C426 1.442(11) .
C421 C422 1.396(11) .
C421 H421 0.9500 .
C422 C423 1.396(11) .
C422 C429 1.494(11) .
C423 C424 1.404(11) .
C423 H423 0.9500 .
C424 C428 1.423(11) .
C425 C426 1.323(11) .
C425 H425 0.9500 .
C426 H426 0.9500 .
C427 C428 1.340(11) .
C427 H427 0.9500 .
C428 H428 0.9500 .
C429 C430 1.390(11) .
C429 C434 1.406(11) .
C430 C431 1.381(11) .
C430 H430 0.9500 .
C431 C432 1.373(11) .
C431 H431 0.9500 .
C432 C433 1.384(12) .
C432 H432 0.9500 .
C433 C434 1.378(12) .
C434 H434 0.9500 .
C435 C436 1.431(12) .
C435 H435 0.9500 .
C436 C437 1.403(13) .
C437 C438 1.401(13) .
C437 H437 0.9500 .
C438 C439 1.392(13) .
C438 H438 0.9500 .
C439 C440 1.389(13) .
C439 H439 0.9500 .
C440 H440 0.9500 .
N21 C501 1.348(11) .
N21 C505 1.350(11) .
N22 C506 1.283(11) .
N22 C507 1.417(11) .
N23 C535 1.267(11) .
N23 C533 1.455(11) .
N24 C540 1.345(12) .
N24 C536 1.360(12) .
C501 C502 1.396(13) .
C501 H501 0.9500 .
C502 C503 1.384(13) .
C502 H502 0.9500 .
C503 C504 1.343(12) .
C503 H503 0.9500 .
C504 C505 1.389(12) .
C504 H504 0.9500 .
C505 C506 1.445(12) .
C506 H506 0.9500 .
C507 C512 1.385(11) .
C507 C508 1.411(11) .
C508 C509 1.375(12) .
C508 H508 0.9500 .
C509 C510 1.375(11) .
C509 H509 0.9500 .
C510 C511 1.400(11) .
C510 H510 0.9500 .
C511 C512 1.403(11) .
C511 C513 1.484(11) .
C512 H512 0.9500 .
C513 C514 1.389(11) .
C513 C518 1.392(11) .
C514 C515 1.410(11) .
C514 H514 0.9500 .
C515 C516 1.429(11) .
C515 C525 1.428(11) .
C516 C517 1.400(11) .
C516 C519 1.433(11) .
C517 C518 1.370(11) .
C517 C527 1.442(11) .
C518 H518 0.9500 .
C519 C520 1.417(11) .
C519 C524 1.409(11) .
C520 C521 1.372(11) .
C520 C526 1.442(11) .
C521 C522 1.397(11) .
C521 H521 0.9500 .
C522 C523 1.400(11) .
C522 C529 1.471(11) .
C523 C524 1.403(11) .
C523 H523 0.9500 .
C524 C528 1.417(11) .
C525 C526 1.357(11) .
C525 H525 0.9500 .
C526 H526 0.9500 .
C527 C528 1.347(11) .
C527 H527 0.9500 .
C528 H528 0.9500 .
C529 C530 1.402(11) .
C529 C534 1.424(12) .
C530 C531 1.363(12) .
C530 H530 0.9500 .
C531 C532 1.362(12) .
C531 H531 0.9500 .
C532 C533 1.380(12) .
C532 H532 0.9500 .
C533 C534 1.378(12) .
C534 H534 0.9500 .
C535 C536 1.429(12) .
C535 H535 0.9500 .
C536 C537 1.408(12) .
C537 C538 1.376(13) .
C537 H537 0.9500 .
C538 C539 1.377(13) .
C538 H538 0.9500 .
C539 C540 1.395(12) .
C539 H539 0.9500 .
C540 H540 0.9500 .
C600 C601 1.3900 .
C600 C605 1.3900 .
C600 H600 0.9500 .
C601 C602 1.3900 .
C601 H601 0.9500 .
C602 C603 1.3900 .
C602 H602 0.9500 .
C603 C604 1.3900 .
C603 H603 0.9500 .
C604 C605 1.3900 .
C604 H604 0.9500 .
C605 H605 0.9500 .
C606 C607 1.3900 .
C606 C611 1.3900 .
C606 H606 0.9500 .
C607 C608 1.3900 .
C607 H607 0.9500 .
C608 C609 1.3900 .
C608 H608 0.9500 .
C609 C610 1.3900 .
C609 H609 0.9500 .
C610 C611 1.3900 .
C610 H610 0.9500 .
C611 H611 0.9500 .
C612 C613 1.3900 .
C612 C617 1.3900 .
C612 H612 0.9500 .
C613 C614 1.3900 .
C613 H613 0.9500 .
C614 C615 1.3900 .
C614 H614 0.9500 .
C615 C616 1.3900 .
C615 H615 0.9500 .
C616 C617 1.3900 .
C616 H616 0.9500 .
C617 H617 0.9500 .
C618 C619 1.3900 .
C618 C623 1.3900 .
C618 H618 0.9500 .
C619 C620 1.3900 .
C619 H619 0.9500 .
C620 C621 1.3900 .
C620 H620 0.9500 .
C621 C622 1.3900 .
C621 H621 0.9500 .
C622 C623 1.3900 .
C622 H622 0.9500 .
C623 H623 0.9500 .
S1 O2 1.416(9) .
S1 O1 1.447(9) .
S1 N200 1.632(10) .
S1 C1A 1.828(9) .
S2 O4 1.400(9) .
S2 O3 1.444(10) .
S2 N200 1.596(10) .
S2 C2A 1.827(9) .
F1A C1A 1.352(15) .
F2A C1A 1.347(16) .
F3A C1A 1.311(16) .
F4A C2A 1.350(15) .
F5A C2A 1.326(15) .
F6A C2A 1.292(15) .
S3 O5 1.412(9) .
S3 O6 1.448(9) .
S3 N201 1.599(10) .
S3 C3A 1.836(9) .
S4 O7 1.432(10) .
S4 O8 1.462(10) .
S4 N201 1.592(10) .
S4 C4A 1.829(10) .
F1B C3A 1.265(14) .
F2B C3A 1.312(14) .
F3B C3A 1.335(14) .
F4B C4A 1.316(15) .
F5B C4A 1.327(16) .
F6B C4A 1.310(16) .
S5 O9 1.435(11) .
S5 O10 1.449(11) .
S5 N102 1.619(11) .
S5 C5A 1.836(10) .
S6 O11 1.433(11) .
S6 O12 1.444(11) .
S6 N102 1.620(11) .
S6 C6A 1.834(10) .
F1C C5A 1.321(16) .
F2C C5A 1.306(17) .
F3C C5A 1.316(17) .
F4C C6A 1.333(17) .
F5C C6A 1.327(17) .
F6C C6A 1.348(17) .
S5' O9' 1.427(13) .
S5' O10' 1.428(13) .
S5' N202 1.645(13) .
S5' C5A' 1.836(10) .
S6' O11' 1.425(13) .
S6' O12' 1.429(13) .
S6' N202 1.636(13) .
S6' C6A' 1.830(10) .
F1C' C5A' 1.321(19) .
F4C' C6A' 1.323(19) .
F6C' C6A' 1.317(19) .
F5C' C6A' 1.327(19) .
C5A' F3C' 1.347(19) .
C5A' F2C' 1.353(19) .
S7 O14 1.420(12) .
S7 O13 1.429(12) .
S7 N103 1.639(12) .
S7 C7A 1.834(10) .
S8 O15 1.427(12) .
S8 O16 1.438(12) .
S8 N103 1.636(12) .
S8 C8A 1.839(10) .
F1D C7A 1.285(18) .
F2D C7A 1.349(18) .
F3D C7A 1.312(18) .
F5D C8A 1.322(18) .
F4D C8A 1.344(18) .
F6D C8A 1.335(18) .
S7' O13' 1.413(13) .
S7' O14' 1.438(13) .
S7' N3' 1.632(13) .
S7' C7' 1.829(10) .
S8' O15' 1.427(13) .
S8' O16' 1.432(13) .
S8' N3' 1.632(13) .
S8' C8' 1.836(10) .
C7' F3D' 1.306(19) .
C7' F1D' 1.329(19) .
C7' F2D' 1.36(2) .
C8' F6D' 1.299(19) .
C8' F5D' 1.320(19) .
C8' F4D' 1.329(19) .
S7A C7A' 1.81(2) .
C7A' F3' 1.27(2) .
C7A' F2' 1.30(2) .
C7A' F1' 1.37(3) .
S9 O17 1.409(9) .
S9 O18 1.414(11) .
S9 N104 1.46(2) 3_765
S9 O18' 1.61(3) .
S9 N104 1.681(12) .
S9 C9A 1.810(9) .
O18 N104 1.36(3) 3_765
N104 O18 1.36(3) 3_765
N104 S9 1.46(2) 3_765
N104 N104 1.52(4) 3_765
C9A F1E' 1.08(3) .
C9A F3E 1.278(16) .
C9A F2E 1.300(15) .
C9A F1E 1.348(17) .
C9A F3E' 1.44(3) .
F2E F3E' 1.56(3) .
S11 O21 1.432(12) .
S11 O22 1.457(11) .
S11 N105 1.576(11) .
S11 C11A 1.842(10) .
S12 O24 1.24(2) .
S12 O23 1.407(11) .
S12 N105 1.619(11) .
S12 C12A 1.836(10) .
C11A F3F 1.292(17) .
C11A F2F 1.302(17) .
C11A F1F 1.322(18) .
C12A F6F 1.298(17) .
C12A F4F 1.317(17) .
C12A F5F 1.342(18) .
S12' O23' 1.438(12) .
S12' O24' 1.457(12) .
S12' N205 1.619(12) .
S12' C12' 1.834(10) .
S11' O22' 1.422(12) .
S11' O21' 1.440(12) .
S11' N205 1.634(12) .
S11' C11' 1.833(10) .
F3F' C11' 1.310(18) .
C11' F2F' 1.323(18) .
C11' F1F' 1.334(19) .
C12' F4F' 1.308(18) .
C12' F6F' 1.324(19) .
C12' F5F' 1.337(18) .
N1S C1S 1.12(2) .
C1S C2S 1.49(3) .
C2S H2SA 0.9800 .
C2S H2SB 0.9800 .
C2S H2SC 0.9800 .

loop_
_platon_squeeze_void_nr
_platon_squeeze_void_average_x
_platon_squeeze_void_average_y
_platon_squeeze_void_average_z
_platon_squeeze_void_volume
_platon_squeeze_void_count_electrons
_platon_squeeze_void_content
1 0.500 -0.005 0.000 2984 1013 ' '
2 0.000 -0.053 0.500 2984 1015 ' '
3 0.408 0.164 0.537 6 2 ' '
4 0.681 0.190 0.324 13 3 ' '
5 0.181 0.310 0.824 13 2 ' '
6 0.908 0.336 0.037 6 1 ' '
7 0.092 0.664 0.963 7 1 ' '
8 0.819 0.690 0.176 13 3 ' '
9 0.319 0.810 0.676 13 2 ' '
10 0.592 0.836 0.463 7 1 ' '
